data_7135243
loop_
_publ_author_name
'Rajput, Sagrika'
'PADHAN, SMRUTIRANI'
'M T, Nithya'
'Mukhopadhyay, Sayantan'
'Nembenna, Sharanappa'

_publ_section_title
;
 Nickel-Catalyzed Dehydrogenative Zn--Zn Coupling to a Zn(I) Dimer and Its
 Reactivity
;
_journal_name_full 'Chemical Communications'
_journal_paper_doi 10.1039/D5CC06233K
_journal_year 2025
_chemical_formula_moiety 'C48 H59 N5 Te Zn'
_chemical_formula_sum 'C48 H59 N5 Te Zn'
_chemical_formula_weight 898.97
_space_group_crystal_system monoclinic
_space_group_IT_number 14
_space_group_name_Hall '-P 2yn'
_space_group_name_H-M_alt 'P 1 21/n 1'
_atom_sites_solution_hydrogens geom
_atom_sites_solution_primary iterative
_audit_creation_date 2025-11-24
_audit_creation_method
;
Olex2 1.5-ac5-021
(compiled 2022.02.15 svn.rf212a0ae for Rigaku Oxford Diffraction, GUI svn.r6439)
;
_audit_update_record
;
2025-11-24 deposited with the CCDC.	2025-11-26 downloaded from the CCDC.
;
_cell_angle_alpha 90
_cell_angle_beta 92.174(3)
_cell_angle_gamma 90
_cell_formula_units_Z 8
_cell_length_a 17.2703(6)
_cell_length_b 27.8793(8)
_cell_length_c 18.1885(8)
_cell_measurement_reflns_used 28522
_cell_measurement_temperature 100(2)
_cell_measurement_theta_max 29.8270
_cell_measurement_theta_min 3.6810
_cell_volume 8751.2(6)
_computing_cell_refinement 'CrysAlisPro 1.171.41.93a (Rigaku OD, 2020)'
_computing_data_collection 'CrysAlisPro 1.171.41.93a (Rigaku OD, 2020)'
_computing_data_reduction 'CrysAlisPro 1.171.41.93a (Rigaku OD, 2020)'
_computing_molecular_graphics 'Olex2 1.5-ac5-021 (Dolomanov et al., 2009)'
_computing_publication_material 'Olex2 1.5-ac5-021 (Dolomanov et al., 2009)'
_computing_structure_refinement 'SHELXL 2014/7 (Sheldrick, 2015)'
_computing_structure_solution 'olex2.solve 1.5-ac5-021 (Bourhis et al., 2015)'
_diffrn_ambient_temperature 100.00
_diffrn_detector_area_resol_mean 5.8140
_diffrn_detector_type 'Pilatus 200K'
_diffrn_measured_fraction_theta_full 0.998
_diffrn_measured_fraction_theta_max 0.998
_diffrn_measurement_details
;
List of Runs (angles in degrees, time in seconds):

  # Type    Start    End  Width  t~exp~   \w     \q     \k     \f   Frames
#--------------------------------------------------------------------------
  1  \w    -17.00  35.00   0.50    6.20    --    1.32 -95.00  73.00  104
  2  \w    -18.00   7.00   0.50    6.20    --   -2.49 -95.00  73.00   50
  3  \w      1.00  71.00   0.50    6.20    --    1.32  19.00  30.00  140
  4  \w    -41.00  25.00   0.50    6.20    --    1.32 -77.00 -90.00  132
  5  \w    -65.00   5.00   0.50    6.20    --    1.32 -38.00-150.00  140
  6  \w    -65.00  -7.00   0.50    6.20    --   -2.49 -19.00  30.00  116
  7  \w    -51.00   3.00   0.50    6.20    --   -2.49 -57.00  90.00  108
  8  \w    -23.00  21.00   0.50    6.20    --   -2.49  77.00-180.00   88
  9  \w     -9.00  31.00   0.50    6.20    --   -2.49 -99.00   0.00   80
 10  \w      1.00  63.00   0.50    6.20    --   -2.49  38.00-180.00  124
;
_diffrn_measurement_device 'four-circle diffractometer'
_diffrn_measurement_device_type 'SuperNova, Dual, Cu at home/near, Pilatus 200K'
_diffrn_measurement_method '\w scans'
_diffrn_radiation_type MoK\a
_diffrn_radiation_wavelength 0.71073
_diffrn_reflns_av_R_equivalents 0.1271
_diffrn_reflns_av_unetI/netI 0.0712
_diffrn_reflns_Laue_measured_fraction_full 0.998
_diffrn_reflns_Laue_measured_fraction_max 0.998
_diffrn_reflns_limit_h_max 20
_diffrn_reflns_limit_h_min -20
_diffrn_reflns_limit_k_max 33
_diffrn_reflns_limit_k_min -33
_diffrn_reflns_limit_l_max 20
_diffrn_reflns_limit_l_min -21
_diffrn_reflns_number 132904
_diffrn_reflns_point_group_measured_fraction_full 0.998
_diffrn_reflns_point_group_measured_fraction_max 0.998
_diffrn_reflns_theta_full 25.242
_diffrn_reflns_theta_max 25.350
_diffrn_reflns_theta_min 3.317
_exptl_absorpt_coefficient_mu 1.253
_exptl_absorpt_correction_T_max 1.00000
_exptl_absorpt_correction_T_min 0.06810
_exptl_absorpt_correction_type multi-scan
_exptl_absorpt_process_details
;
CrysAlisPro 1.171.41.93a (Rigaku Oxford Diffraction, 2020)
Empirical absorption correction using spherical harmonics,
implemented in SCALE3 ABSPACK scaling algorithm.
;
_exptl_crystal_colour 'metallic light colourless'
_exptl_crystal_colour_lustre metallic
_exptl_crystal_colour_modifier light
_exptl_crystal_colour_primary colourless
_exptl_crystal_density_diffrn 1.365
_exptl_crystal_description block
_exptl_crystal_F_000 3712
_exptl_crystal_size_max 0.2
_exptl_crystal_size_mid 0.18
_exptl_crystal_size_min 0.17
_refine_diff_density_max 1.236
_refine_diff_density_min -1.151
_refine_diff_density_rms 0.099
_refine_ls_extinction_method none
_refine_ls_goodness_of_fit_ref 1.017
_refine_ls_hydrogen_treatment constr
_refine_ls_matrix_type full
_refine_ls_number_parameters 1021
_refine_ls_number_reflns 15987
_refine_ls_number_restraints 208
_refine_ls_restrained_S_all 1.028
_refine_ls_R_factor_all 0.0693
_refine_ls_R_factor_gt 0.0472
_refine_ls_shift/su_max 0.002
_refine_ls_shift/su_mean 0.000
_refine_ls_structure_factor_coef Fsqd
_refine_ls_weighting_details 'w=1/[\s^2^(Fo^2^)+(0.0318P)^2^+25.8034P] where P=(Fo^2^+2Fc^2^)/3'
_refine_ls_weighting_scheme calc
_refine_ls_wR_factor_gt 0.1114
_refine_ls_wR_factor_ref 0.1263
_reflns_Friedel_coverage 0.000
_reflns_number_gt 12267
_reflns_number_total 15987
_reflns_threshold_expression 'I > 2\s(I)'
_cod_data_source_file d5cc06233k2.cif
_cod_data_source_block ns-sr-c9-teph-05-10
_cod_database_code 7135243
_shelx_shelxl_version_number 2014/7
_shelx_space_group_comment
;
The symmetry employed for this shelxl refinement is uniquely defined
by the following loop, which should always be used as a source of
symmetry information in preference to the above space-group names.
They are only intended as comments.
;
_shelx_estimated_absorpt_t_max 0.815
_shelx_estimated_absorpt_t_min 0.788
_olex2_refinement_description
;
1. Restrained distances
 C5-C02Y = C02X-C48
 1.3 with sigma of 0.02
 C02Y-C4
 1.4 with sigma of 0.02
 C4-C02Y
 1.5 with sigma of 0.02
 C48-C02X
 1.35 with sigma of 0.02
 C02X-C48
 1.3 with sigma of 0.02
 C02V-C6
 1.6 with sigma of 0.02
 C8-C02R
 1.55 with sigma of 0.02
 C02Y-C5
 1.35 with sigma of 0.02
 C48-C5
 1.35 with sigma of 0.02
 C5-C48
 1.33 with sigma of 0.02
 C5-C02Y
 1.33 with sigma of 0.02
 C02R-C7
 1.35 with sigma of 0.02
2. Rigid bond restraints
 C02X, C48, C5, C21, C4, C02Y
 with sigma for 1-2 distances of 0.01 and sigma for 1-3 distances of 0.01
 C02H, C02X
 with sigma for 1-2 distances of 0.01 and sigma for 1-3 distances of 0.01
 C02X, C02H
 with sigma for 1-2 distances of 0.01 and sigma for 1-3 distances of 0.01
 C02W, C02Y
 with sigma for 1-2 distances of 0.01 and sigma for 1-3 distances of 0.01
 C02Y, C02W
 with sigma for 1-2 distances of 0.01 and sigma for 1-3 distances of 0.01
3. Uiso/Uaniso restraints and constraints
C02X \\sim C48 \\sim C5 \\sim C02Y \\sim C21 \\sim C4: within 2A with sigma of
0.04 and sigma for terminal atoms of 0.08 within 2A
C028 \\sim C02R \\sim C7 \\sim C8 \\sim C02L \\sim C021 \\sim C027 \\sim C02A
\\sim C02P: within 2A with sigma of 0.04 and sigma for terminal atoms of 0.08
within 2A
C021 \\sim C027 \\sim C02A \\sim C02P \\sim C02L \\sim C028: within 2A with
sigma of 0.04 and sigma for terminal atoms of 0.08 within 2A
C02H \\sim C02X: within 2A with sigma of 0.04 and sigma for terminal atoms of
0.08 within 2A
C02Y \\sim C02W: within 2A with sigma of 0.04 and sigma for terminal atoms of
0.08 within 2A
C02X \\sim C02H: within 2A with sigma of 0.04 and sigma for terminal atoms of
0.08 within 2A
Uanis(C4) = Uanis(C21) = Uanis(C48) = Uanis(C02X) = Uanis(C02Y)
4. Rigid body (RIGU) restrains
 C02Y, C5, C4, C21, C48, C02X
 with sigma for 1-2 distances of 0.004 and sigma for 1-3 distances of 0.004
 C028, C02R, C7, C8
 with sigma for 1-2 distances of 0.004 and sigma for 1-3 distances of 0.004
 C02X, C02H
 with sigma for 1-2 distances of 0.004 and sigma for 1-3 distances of 0.004
 C02Y, C02W
 with sigma for 1-2 distances of 0.004 and sigma for 1-3 distances of 0.004
 C02H, C02X
 with sigma for 1-2 distances of 0.004 and sigma for 1-3 distances of 0.004
 C02W, C02Y
 with sigma for 1-2 distances of 0.004 and sigma for 1-3 distances of 0.004
5. Others
 Fixed Sof: H02X(0.4) H02Y(0.4) H02V(0.6) H02W(0.6) HW(0.5) HX(0.5) H2(0.5)
 HY(0.5) H19(0.5) HZ(0.5) H22(0.5) H20(0.5) C032(0.5) H03A(0.5) H03B(0.5)
 H03C(0.5) C7(0.4) H7A(0.4) H7B(0.4) H7C(0.4) C8(0.6) H8A(0.6) H8B(0.6)
 H8C(0.6) C6(0.5) H6A(0.5) H6B(0.5) H6C(0.5) C5(0.5) H5A(0.5) C4(0.5) H4A(0.5)
 C21(0.5) H21(0.5) C48(0.5) H48(0.5)
6.a Secondary CH2 refined with riding coordinates:
 C00Z(H00A,H00B), C014(H01K,H01L), C01A(H01A,H01B), C01E(H01P,H01Q), C01F(H01D,
 H01E), C01J(H01S,H01W), C01L(H01Y,H), C01O(H01Z,HA), C01R(H6,HB), C01Y(H01I,
 H01J), C01Z(H8,HC), C020(H02A,H02B), C025(H9,HD), C02O(H02S,H02T), C02R(H02X,
 H02Y), C02R(H02V,H02W), C02V(HW,HX), C02V(H2,HY)
6.b Aromatic/amide H refined with riding coordinates:
 N5(H5), N007(H007), N00D(H00D), N4(H4), C00P(H00P), C00V(H00V), C00W(H00W),
 C016(H016), C017(H017), C018(H018), C019(H019), C01B(H01C), C01C(H01O),
 C01I(H01R), C01K(H01X), C01M(H01M), C01N(H01N), C01P(H01), C01Q(H3), C01S(H7),
 C01T(H01T), C01U(H01U), C01V(H01V), C022(H022), C023(H023), C026(H026),
 C02A(H02I), C02C(H02J), C02L(H02Q), C02M(H02R), C02P(H02U), C02S(H02Z),
 C02T(H02), C02W(H18), C02X(H19), C02X(HZ), C02Y(H22), C02Y(H20), C5(H5A),
 C4(H4A), C21(H21), C48(H48)
6.c Idealised Me refined as rotating group:
 C01W(H01F,H01G,H01H), C024(H02C,H02D,H02E), C029(H02F,H02G,H02H), C02B(H10,HE,
 HF), C02D(H11,HG,HH), C02E(H02K,H02L,H02M), C02F(H12,HI,HJ), C02G(H13,HK,HL),
 C02I(H14,HM,HN), C02J(H02N,H02O,H02P), C02K(H15,HO,HP), C02N(H16,HQ,HR),
 C02Q(H17,HS,HT), C02U(H1,HU,HV), C032(H03A,H03B,H03C), C7(H7A,H7B,H7C), C8(H8A,
 H8B,H8C), C6(H6A,H6B,H6C)
;
_olex2_submission_special_instructions 'No special instructions were received'
_oxdiff_exptl_absorpt_empirical_details
;
Empirical correction (ABSPACK) includes:
- Absorption correction using spherical harmonics
- Frame scaling
;

loop_
_space_group_symop_operation_xyz
'x, y, z'
'-x+1/2, y+1/2, -z+1/2'
'-x, -y, -z'
'x-1/2, -y-1/2, z-1/2'

loop_
_atom_site_label
_atom_site_type_symbol
_atom_site_fract_x
_atom_site_fract_y
_atom_site_fract_z
_atom_site_U_iso_or_equiv
_atom_site_adp_type
_atom_site_occupancy
_atom_site_site_symmetry_order
_atom_site_calc_flag
_atom_site_refinement_flags_posn
_atom_site_refinement_flags_adp
_atom_site_refinement_flags_occupancy
_atom_site_disorder_assembly
_atom_site_disorder_group
Te01 Te 0.75853(2) 0.58149(2) 0.26139(2) 0.03405(10) Uani 1 1 d . . . . .
Te1 Te 0.26713(2) 0.61524(2) 0.23973(2) 0.03632(10) Uani 1 1 d . . . . .
Zn03 Zn 0.75372(3) 0.66789(2) 0.22523(3) 0.02102(12) Uani 1 1 d . . . . .
Zn1 Zn 0.25507(3) 0.52629(2) 0.25378(3) 0.03000(13) Uani 1 1 d . . . . .
N005 N 0.67920(17) 0.71171(11) 0.17978(17) 0.0164(6) Uani 1 1 d . . . . .
N5 N 0.37774(18) 0.40782(11) 0.32956(17) 0.0172(7) Uani 1 1 d . . . . .
H5 H 0.4222 0.4208 0.3441 0.021 Uiso 1 1 calc R U . . .
N007 N 0.63087(18) 0.78955(11) 0.16983(17) 0.0170(7) Uani 1 1 d . . . . .
H007 H 0.5891 0.7775 0.1476 0.020 Uiso 1 1 calc R U . . .
N008 N 0.83552(18) 0.71406(11) 0.24588(18) 0.0185(7) Uani 1 1 d . . . . .
N2 N 0.33230(19) 0.48439(11) 0.29869(18) 0.0192(7) Uani 1 1 d . . . . .
N3 N 0.24956(18) 0.41523(11) 0.29870(18) 0.0184(7) Uani 1 1 d . . . . .
N00B N 0.75763(18) 0.78125(11) 0.20566(17) 0.0162(6) Uani 1 1 d . . . . .
N1 N 0.1747(2) 0.47836(12) 0.2408(2) 0.0277(8) Uani 1 1 d . . . . .
N00D N 0.88760(18) 0.78960(11) 0.22586(18) 0.0190(7) Uani 1 1 d . . . . .
H00D H 0.9308 0.7789 0.2471 0.023 Uiso 1 1 calc R U . . .
N4 N 0.1200(2) 0.40651(11) 0.27535(19) 0.0232(7) Uani 1 1 d . . . . .
H4 H 0.0783 0.4162 0.2503 0.028 Uiso 1 1 calc R U . . .
C00F C 0.6913(2) 0.75921(13) 0.18665(19) 0.0147(7) Uani 1 1 d . . . . .
C00G C 0.8245(2) 0.75990(13) 0.22456(19) 0.0161(8) Uani 1 1 d . . . . .
C00H C 0.6085(2) 0.69446(13) 0.1459(2) 0.0165(8) Uani 1 1 d . . . . .
C00I C 0.6315(2) 0.84023(13) 0.1863(2) 0.0178(8) Uani 1 1 d . . . . .
C2 C 0.3186(2) 0.43742(13) 0.3075(2) 0.0170(8) Uani 1 1 d . . . . .
C00K C 0.4062(2) 0.50452(13) 0.3194(2) 0.0191(8) Uani 1 1 d . . . . .
C00L C 0.5504(2) 0.67585(13) 0.1900(2) 0.0198(8) Uani 1 1 d . . . . .
C1 C 0.1843(2) 0.43489(14) 0.2722(2) 0.0215(8) Uani 1 1 d . . . . .
C00N C 0.3712(2) 0.35658(13) 0.3302(2) 0.0168(8) Uani 1 1 d . . . . .
C00O C 0.1424(2) 0.31934(13) 0.2871(2) 0.0188(8) Uani 1 1 d . . . . .
C00P C 0.1262(2) 0.27694(14) 0.3247(2) 0.0223(9) Uani 1 1 d . . . . .
H00P H 0.1458 0.2474 0.3073 0.027 Uiso 1 1 calc R U . . .
C00Q C 0.8885(2) 0.83715(13) 0.1950(2) 0.0180(8) Uani 1 1 d . . . . .
C00R C 0.8588(2) 0.87544(14) 0.2343(2) 0.0209(8) Uani 1 1 d . . . . .
C00S C 0.9117(2) 0.69943(13) 0.2701(2) 0.0193(8) Uani 1 1 d . . . . .
C00T C 0.6693(2) 0.87200(13) 0.1406(2) 0.0210(8) Uani 1 1 d . . . . .
C00U C 0.4203(2) 0.51817(14) 0.3931(2) 0.0224(9) Uani 1 1 d . . . . .
C00V C 1.0324(2) 0.65965(14) 0.2461(3) 0.0269(10) Uani 1 1 d . . . . .
H00V H 1.0648 0.6427 0.2139 0.032 Uiso 1 1 calc R U . . .
C00W C 0.4857(2) 0.65451(14) 0.1552(2) 0.0254(9) Uani 1 1 d . . . . .
H00W H 0.4461 0.6414 0.1840 0.030 Uiso 1 1 calc R U . . .
C00X C 0.6016(2) 0.69278(13) 0.0686(2) 0.0207(8) Uani 1 1 d . . . . .
C00Y C 0.9583(2) 0.67458(14) 0.2204(2) 0.0235(9) Uani 1 1 d . . . . .
C00Z C 0.4374(2) 0.35482(15) 0.2081(2) 0.0247(9) Uani 1 1 d . . . . .
H00A H 0.4731 0.3323 0.1843 0.030 Uiso 1 1 calc R U . . .
H00B H 0.4681 0.3827 0.2260 0.030 Uiso 1 1 calc R U . . .
C010 C 0.9251(2) 0.84338(15) 0.1283(2) 0.0219(8) Uani 1 1 d . . . . .
C011 C 0.3345(2) 0.33373(14) 0.3878(2) 0.0212(8) Uani 1 1 d . . . . .
C012 C 0.5907(2) 0.85563(15) 0.2473(2) 0.0227(9) Uani 1 1 d . . . . .
C013 C 0.4023(2) 0.33031(14) 0.2722(2) 0.0190(8) Uani 1 1 d . . . . .
C014 C 0.5538(2) 0.81943(16) 0.2964(2) 0.0268(9) Uani 1 1 d . . . . .
H01K H 0.5951 0.7982 0.3172 0.032 Uiso 1 1 calc R U . . .
H01L H 0.5184 0.7992 0.2655 0.032 Uiso 1 1 calc R U . . .
C015 C 0.9380(2) 0.70917(13) 0.3422(2) 0.0206(8) Uani 1 1 d . . . . .
C016 C 0.3591(2) 0.25736(15) 0.3298(2) 0.0278(10) Uani 1 1 d . . . . .
H016 H 0.3547 0.2234 0.3297 0.033 Uiso 1 1 calc R U . . .
C017 C 0.8671(3) 0.92190(14) 0.2052(2) 0.0260(9) Uani 1 1 d . . . . .
H017 H 0.8467 0.9487 0.2303 0.031 Uiso 1 1 calc R U . . .
C018 C 0.5423(3) 0.55254(14) 0.3581(2) 0.0275(9) Uani 1 1 d . . . . .
H018 H 0.5886 0.5693 0.3715 0.033 Uiso 1 1 calc R U . . .
C019 C 1.0588(2) 0.66918(15) 0.3173(3) 0.0284(10) Uani 1 1 d . . . . .
H019 H 1.1090 0.6590 0.3337 0.034 Uiso 1 1 calc R U . . .
C01A C 0.3012(2) 0.36059(14) 0.4512(2) 0.0249(9) Uani 1 1 d . . . . .
H01A H 0.2484 0.3484 0.4595 0.030 Uiso 1 1 calc R U . . .
H01B H 0.2968 0.3950 0.4382 0.030 Uiso 1 1 calc R U . . .
C01B C 0.3964(2) 0.28060(14) 0.2734(2) 0.0254(9) Uani 1 1 d . . . . .
H01C H 0.4180 0.2623 0.2352 0.031 Uiso 1 1 calc R U . . .
C01C C 0.6249(3) 0.93703(16) 0.2153(3) 0.0351(11) Uani 1 1 d . . . . .
H01O H 0.6217 0.9705 0.2246 0.042 Uiso 1 1 calc R U . . .
C3 C 0.2322(3) 0.62338(15) 0.1269(3) 0.0373(12) Uani 1 1 d . . . . .
C01E C 0.8210(2) 0.86961(15) 0.3072(2) 0.0241(9) Uani 1 1 d . . . . .
H01P H 0.7957 0.8378 0.3086 0.029 Uiso 1 1 calc R U . . .
H01Q H 0.7802 0.8943 0.3113 0.029 Uiso 1 1 calc R U . . .
C01F C 0.1908(2) 0.31894(14) 0.2196(2) 0.0248(9) Uani 1 1 d . . . . .
H01D H 0.2437 0.3299 0.2342 0.030 Uiso 1 1 calc R U . . .
H01E H 0.1686 0.3426 0.1841 0.030 Uiso 1 1 calc R U . . .
C01G C 0.1137(2) 0.36229(13) 0.3155(2) 0.0201(8) Uani 1 1 d . . . . .
C01H C 0.4601(3) 0.51444(15) 0.2652(2) 0.0287(10) Uani 1 1 d . . . . .
C01I C 1.0117(2) 0.69364(15) 0.3644(2) 0.0264(9) Uani 1 1 d . . . . .
H01R H 1.0302 0.7000 0.4133 0.032 Uiso 1 1 calc R U . . .
C01J C 0.5602(2) 0.67854(15) 0.2735(2) 0.0241(9) Uani 1 1 d . . . . .
H01S H 0.5868 0.7090 0.2867 0.029 Uiso 1 1 calc R U . . .
H01W H 0.5942 0.6519 0.2905 0.029 Uiso 1 1 calc R U . . .
C01K C 0.5353(2) 0.67157(14) 0.0364(2) 0.0247(9) Uani 1 1 d . . . . .
H01X H 0.5291 0.6704 -0.0157 0.030 Uiso 1 1 calc R U . . .
C01L C 0.6652(2) 0.71120(15) 0.0214(2) 0.0244(9) Uani 1 1 d . . . . .
H01Y H 0.6854 0.7417 0.0424 0.029 Uiso 1 1 calc R U . . .
H H 0.6433 0.7181 -0.0286 0.029 Uiso 1 1 calc R U . . .
C01M C 0.4892(3) 0.54208(14) 0.4111(2) 0.0263(9) Uani 1 1 d . . . . .
H01M H 0.5001 0.5514 0.4606 0.032 Uiso 1 1 calc R U . . .
C01N C 0.0823(2) 0.27720(14) 0.3865(2) 0.0258(9) Uani 1 1 d . . . . .
H01N H 0.0706 0.2478 0.4102 0.031 Uiso 1 1 calc R U . . .
C01O C 0.8866(2) 0.73420(15) 0.3953(2) 0.0257(9) Uani 1 1 d . . . . .
H01Z H 0.8616 0.7620 0.3704 0.031 Uiso 1 1 calc R U . . .
HA H 0.9189 0.7465 0.4373 0.031 Uiso 1 1 calc R U . . .
C01P C 0.9048(3) 0.92871(16) 0.1399(2) 0.0308(10) Uani 1 1 d . . . . .
H01 H 0.9114 0.9602 0.1213 0.037 Uiso 1 1 calc R U . . .
C01Q C 0.4786(2) 0.65223(15) 0.0792(2) 0.0284(10) Uani 1 1 d . . . . .
H3 H 0.4345 0.6373 0.0563 0.034 Uiso 1 1 calc R U . . .
C01R C 0.9529(2) 0.80194(16) 0.0829(2) 0.0275(9) Uani 1 1 d . . . . .
H6 H 0.9727 0.7763 0.1163 0.033 Uiso 1 1 calc R U . . .
HB H 0.9964 0.8129 0.0532 0.033 Uiso 1 1 calc R U . . .
C01S C 0.9325(2) 0.89019(15) 0.1020(2) 0.0261(9) Uani 1 1 d . . . . .
H7 H 0.9573 0.8955 0.0570 0.031 Uiso 1 1 calc R U . . .
C01T C 0.5281(3) 0.53885(15) 0.2866(3) 0.0308(10) Uani 1 1 d . . . . .
H01T H 0.5650 0.5461 0.2509 0.037 Uiso 1 1 calc R U . . .
C01U C 0.3286(2) 0.28380(14) 0.3857(2) 0.0244(9) Uani 1 1 d . . . . .
H01U H 0.3028 0.2677 0.4237 0.029 Uiso 1 1 calc R U . . .
C01V C 0.0553(2) 0.31975(15) 0.4141(2) 0.0252(9) Uani 1 1 d . . . . .
H01V H 0.0258 0.3196 0.4571 0.030 Uiso 1 1 calc R U . . .
C01W C 0.3760(3) 0.37188(16) 0.1511(2) 0.0278(9) Uani 1 1 d . . . . .
H01F H 0.4013 0.3886 0.1112 0.042 Uiso 1 1 calc R U . . .
H01G H 0.3401 0.3938 0.1746 0.042 Uiso 1 1 calc R U . . .
H01H H 0.3473 0.3442 0.1312 0.042 Uiso 1 1 calc R U . . .
C01X C 0.0710(2) 0.36333(14) 0.3793(2) 0.0223(9) Uani 1 1 d . . . . .
C01Y C 0.0445(2) 0.40982(15) 0.4132(3) 0.0289(10) Uani 1 1 d . . . . .
H01I H 0.0009 0.4031 0.4455 0.035 Uiso 1 1 calc R U . . .
H01J H 0.0253 0.4317 0.3736 0.035 Uiso 1 1 calc R U . . .
C01Z C 0.7120(2) 0.85569(14) 0.0745(2) 0.0232(9) Uani 1 1 d . . . . .
H8 H 0.7310 0.8226 0.0831 0.028 Uiso 1 1 calc R U . . .
HC H 0.7576 0.8766 0.0686 0.028 Uiso 1 1 calc R U . . .
C020 C 0.3617(3) 0.50902(16) 0.4509(2) 0.0310(10) Uani 1 1 d . . . . .
H02A H 0.3888 0.5076 0.4998 0.037 Uiso 1 1 calc R U . . .
H02B H 0.3370 0.4775 0.4415 0.037 Uiso 1 1 calc R U . . .
C021 C 0.1007(3) 0.49123(16) 0.2082(3) 0.0347(12) Uani 1 1 d . U . . .
C022 C 0.5883(2) 0.90499(16) 0.2610(3) 0.0310(10) Uani 1 1 d . . . . .
H022 H 0.5613 0.9167 0.3019 0.037 Uiso 1 1 calc R U . . .
C023 C 0.6654(3) 0.92086(14) 0.1571(3) 0.0289(10) Uani 1 1 d . . . . .
H023 H 0.6915 0.9433 0.1275 0.035 Uiso 1 1 calc R U . . .
C024 C 0.1973(3) 0.27123(16) 0.1804(2) 0.0338(11) Uani 1 1 d . . . . .
H02C H 0.2292 0.2751 0.1374 0.051 Uiso 1 1 calc R U . . .
H02D H 0.1455 0.2601 0.1644 0.051 Uiso 1 1 calc R U . . .
H02E H 0.2213 0.2476 0.2140 0.051 Uiso 1 1 calc R U . . .
C025 C 0.9285(2) 0.66551(15) 0.1426(2) 0.0275(9) Uani 1 1 d . . . . .
H9 H 0.8990 0.6941 0.1255 0.033 Uiso 1 1 calc R U . . .
HD H 0.8917 0.6383 0.1433 0.033 Uiso 1 1 calc R U . . .
C026 C 0.2638(3) 0.66137(15) 0.0879(3) 0.0365(11) Uani 1 1 d . . . . .
H026 H 0.3001 0.6823 0.1119 0.044 Uiso 1 1 calc R U . . .
C027 C 0.0511(3) 0.52093(15) 0.2480(3) 0.0380(12) Uani 1 1 d . U . . .
C028 C 0.0820(3) 0.47568(17) 0.1370(3) 0.0386(12) Uani 1 1 d . U . . .
C029 C 0.1099(3) 0.43466(16) 0.4581(3) 0.0333(10) Uani 1 1 d . . . . .
H02F H 0.1538 0.4404 0.4267 0.050 Uiso 1 1 calc R U . . .
H02G H 0.1265 0.4141 0.4995 0.050 Uiso 1 1 calc R U . . .
H02H H 0.0912 0.4653 0.4768 0.050 Uiso 1 1 calc R U . . .
C02A C -0.0182(3) 0.53603(17) 0.2128(4) 0.0448(14) Uani 1 1 d . U . . .
H02I H -0.0521 0.5567 0.2378 0.054 Uiso 1 1 calc R U . . .
C02B C 0.7323(3) 0.67573(18) 0.0155(2) 0.0327(10) Uani 1 1 d . . . . .
H10 H 0.7722 0.6897 -0.0149 0.049 Uiso 1 1 calc R U . . .
HE H 0.7131 0.6459 -0.0071 0.049 Uiso 1 1 calc R U . . .
HF H 0.7545 0.6689 0.0648 0.049 Uiso 1 1 calc R U . . .
C02C C 0.1787(3) 0.59354(17) 0.0910(3) 0.0432(13) Uani 1 1 d . . . . .
H02J H 0.1556 0.5679 0.1166 0.052 Uiso 1 1 calc R U . . .
C02D C 0.4848(3) 0.67594(17) 0.3148(3) 0.0339(11) Uani 1 1 d . . . . .
H11 H 0.4498 0.7016 0.2974 0.051 Uiso 1 1 calc R U . . .
HG H 0.4962 0.6798 0.3676 0.051 Uiso 1 1 calc R U . . .
HH H 0.4601 0.6447 0.3057 0.051 Uiso 1 1 calc R U . . .
C02E C 0.3501(3) 0.3556(2) 0.5221(3) 0.0422(12) Uani 1 1 d . . . . .
H02K H 0.4008 0.3705 0.5158 0.063 Uiso 1 1 calc R U . . .
H02L H 0.3571 0.3216 0.5339 0.063 Uiso 1 1 calc R U . . .
H02M H 0.3240 0.3716 0.5622 0.063 Uiso 1 1 calc R U . . .
C02F C 0.8778(3) 0.87399(18) 0.3731(2) 0.0371(11) Uani 1 1 d . . . . .
H12 H 0.9154 0.8477 0.3721 0.056 Uiso 1 1 calc R U . . .
HI H 0.8494 0.8724 0.4186 0.056 Uiso 1 1 calc R U . . .
HJ H 0.9051 0.9047 0.3708 0.056 Uiso 1 1 calc R U . . .
C02G C 0.8239(3) 0.70126(17) 0.4244(3) 0.0333(10) Uani 1 1 d . . . . .
H13 H 0.7881 0.6920 0.3838 0.050 Uiso 1 1 calc R U . . .
HK H 0.7954 0.7182 0.4620 0.050 Uiso 1 1 calc R U . . .
HL H 0.8481 0.6725 0.4460 0.050 Uiso 1 1 calc R U . . .
C02H C 0.7170(4) 0.54894(17) 0.1625(3) 0.0490(14) Uani 1 1 d . U . . .
C02I C 0.8891(3) 0.78122(18) 0.0314(3) 0.0353(11) Uani 1 1 d . . . . .
H14 H 0.8698 0.8063 -0.0023 0.053 Uiso 1 1 calc R U . . .
HM H 0.8466 0.7694 0.0606 0.053 Uiso 1 1 calc R U . . .
HN H 0.9103 0.7547 0.0030 0.053 Uiso 1 1 calc R U . . .
C02J C 0.2988(3) 0.54758(19) 0.4522(3) 0.0440(13) Uani 1 1 d . . . . .
H02N H 0.2695 0.5478 0.4050 0.066 Uiso 1 1 calc R U . . .
H02O H 0.3229 0.5790 0.4605 0.066 Uiso 1 1 calc R U . . .
H02P H 0.2636 0.5407 0.4919 0.066 Uiso 1 1 calc R U . . .
C02K C 0.9894(3) 0.65445(18) 0.0866(3) 0.0373(11) Uani 1 1 d . . . . .
H15 H 0.9645 0.6521 0.0374 0.056 Uiso 1 1 calc R U . . .
HO H 1.0149 0.6240 0.0992 0.056 Uiso 1 1 calc R U . . .
HP H 1.0281 0.6802 0.0871 0.056 Uiso 1 1 calc R U . . .
C02L C 0.0118(3) 0.4910(2) 0.1050(3) 0.0493(15) Uani 1 1 d . U . . .
H02Q H -0.0029 0.4807 0.0567 0.059 Uiso 1 1 calc R U . . .
C02M C 0.2431(3) 0.66880(17) 0.0153(3) 0.0435(13) Uani 1 1 d . . . . .
H02R H 0.2649 0.6950 -0.0102 0.052 Uiso 1 1 calc R U . . .
C02N C 0.5084(3) 0.8392(2) 0.3599(3) 0.0469(13) Uani 1 1 d . . . . .
H16 H 0.4648 0.8584 0.3404 0.070 Uiso 1 1 calc R U . . .
HQ H 0.5425 0.8594 0.3912 0.070 Uiso 1 1 calc R U . . .
HR H 0.4888 0.8126 0.3890 0.070 Uiso 1 1 calc R U . . .
C02O C 0.0727(3) 0.53682(16) 0.3255(3) 0.0412(13) Uani 1 1 d . . . . .
H02S H 0.1070 0.5652 0.3228 0.049 Uiso 1 1 calc R U . . .
H02T H 0.1029 0.5108 0.3501 0.049 Uiso 1 1 calc R U . . .
C02P C -0.0376(3) 0.5214(2) 0.1431(4) 0.0560(18) Uani 1 1 d . U . . .
H02U H -0.0850 0.5318 0.1201 0.067 Uiso 1 1 calc R U . . .
C02Q C 0.6622(3) 0.8567(2) 0.0036(3) 0.0426(12) Uani 1 1 d . . . . .
H17 H 0.6932 0.8464 -0.0375 0.064 Uiso 1 1 calc R U . . .
HS H 0.6432 0.8893 -0.0054 0.064 Uiso 1 1 calc R U . . .
HT H 0.6181 0.8349 0.0082 0.064 Uiso 1 1 calc R U . . .
C02R C 0.1381(3) 0.4450(2) 0.0969(3) 0.0518(14) Uani 1 1 d D U . . .
H02X H 0.1678 0.4265 0.1349 0.062 Uiso 0.4 1 calc R U P A 2
H02Y H 0.1066 0.4214 0.0681 0.062 Uiso 0.4 1 calc R U P A 2
H02V H 0.1905 0.4591 0.1036 0.062 Uiso 0.6 1 calc R U P B 1
H02W H 0.1396 0.4128 0.1200 0.062 Uiso 0.6 1 calc R U P B 1
C02S C 0.1910(3) 0.63883(19) -0.0211(3) 0.0466(13) Uani 1 1 d . . . . .
H02Z H 0.1774 0.6439 -0.0716 0.056 Uiso 1 1 calc R U . . .
C02T C 0.1592(3) 0.6016(2) 0.0167(4) 0.0509(14) Uani 1 1 d . . . . .
H02 H 0.1231 0.5810 -0.0081 0.061 Uiso 1 1 calc R U . . .
C02U C 0.0050(3) 0.54959(18) 0.3734(4) 0.0516(15) Uani 1 1 d . . . . .
H1 H -0.0226 0.5774 0.3523 0.077 Uiso 1 1 calc R U . . .
HU H 0.0246 0.5573 0.4232 0.077 Uiso 1 1 calc R U . . .
HV H -0.0306 0.5223 0.3752 0.077 Uiso 1 1 calc R U . . .
C02V C 0.4456(4) 0.4978(2) 0.1873(3) 0.0561(18) Uani 1 1 d D . . . .
HW H 0.4366 0.4628 0.1887 0.067 Uiso 0.5 1 calc R U P C 2
HX H 0.3967 0.5128 0.1688 0.067 Uiso 0.5 1 calc R U P C 2
H2 H 0.4936 0.4818 0.1722 0.067 Uiso 0.5 1 calc R U P D 1
HY H 0.4051 0.4728 0.1884 0.067 Uiso 0.5 1 calc R U P D 1
C02W C 0.7437(4) 0.50315(18) 0.1457(3) 0.0556(15) Uani 1 1 d . U . . .
H18 H 0.7812 0.4880 0.1774 0.067 Uiso 1 1 calc R U . . .
C02X C 0.6626(5) 0.5696(2) 0.1133(3) 0.0777(14) Uani 1 1 d D U . . .
H19 H 0.6290 0.5949 0.1264 0.093 Uiso 0.5 1 calc R U P E 1
HZ H 0.6535 0.6031 0.1175 0.093 Uiso 0.5 1 calc R U P F 2
C02Y C 0.7156(5) 0.4796(2) 0.0825(3) 0.0777(14) Uani 1 1 d D U . . .
H22 H 0.7393 0.4509 0.0663 0.093 Uiso 0.5 1 calc R U P G 2
H20 H 0.7150 0.4455 0.0809 0.093 Uiso 0.5 1 calc R U P H 1
C032 C 0.5038(5) 0.5068(4) 0.1333(5) 0.034(2) Uani 0.5 1 d . . P I 2
H03A H 0.5531 0.4924 0.1501 0.051 Uiso 0.5 1 calc R U P I 2
H03B H 0.5106 0.5415 0.1273 0.051 Uiso 0.5 1 calc R U P I 2
H03C H 0.4870 0.4926 0.0861 0.051 Uiso 0.5 1 calc R U P I 2
C7 C 0.1935(6) 0.4638(3) 0.0481(5) 0.023(2) Uani 0.4 1 d D U P J 2
H7A H 0.1675 0.4855 0.0127 0.034 Uiso 0.4 1 calc R U P J 2
H7B H 0.2176 0.4374 0.0217 0.034 Uiso 0.4 1 calc R U P J 2
H7C H 0.2335 0.4816 0.0765 0.034 Uiso 0.4 1 calc R U P J 2
C8 C 0.1220(6) 0.4394(4) 0.0226(5) 0.056(2) Uani 0.6 1 d D U P J 1
H8A H 0.0728 0.4222 0.0151 0.084 Uiso 0.6 1 calc R U P J 1
H8B H 0.1636 0.4210 0.0007 0.084 Uiso 0.6 1 calc R U P J 1
H8C H 0.1180 0.4710 -0.0009 0.084 Uiso 0.6 1 calc R U P J 1
C6 C 0.4243(7) 0.5286(4) 0.1328(7) 0.057(3) Uani 0.5 1 d D . P I 1
H6A H 0.3714 0.5399 0.1402 0.086 Uiso 0.5 1 calc R U P I 1
H6B H 0.4262 0.5122 0.0853 0.086 Uiso 0.5 1 calc R U P I 1
H6C H 0.4598 0.5560 0.1335 0.086 Uiso 0.5 1 calc R U P I 1
C5 C 0.6504(8) 0.4995(4) 0.0428(6) 0.074(3) Uani 0.5 1 d D U P K 2
H5A H 0.6261 0.4813 0.0042 0.089 Uiso 0.5 1 calc R U P K 2
C4 C 0.6893(11) 0.5050(5) 0.0238(7) 0.0777(14) Uani 0.5 1 d D U P K 1
H4A H 0.6895 0.4933 -0.0252 0.093 Uiso 0.5 1 calc R U P K 1
C21 C 0.6624(11) 0.5492(4) 0.0419(7) 0.0777(14) Uani 0.5 1 d . U P K 1
H21 H 0.6415 0.5683 0.0027 0.093 Uiso 0.5 1 calc R U P K 1
C48 C 0.6210(9) 0.5450(4) 0.0589(6) 0.0777(14) Uani 0.5 1 d D U P K 2
H48 H 0.5761 0.5579 0.0344 0.093 Uiso 0.5 1 calc R U P K 2

loop_
_atom_site_aniso_label
_atom_site_aniso_U_11
_atom_site_aniso_U_22
_atom_site_aniso_U_33
_atom_site_aniso_U_23
_atom_site_aniso_U_13
_atom_site_aniso_U_12
Te01 0.02202(16) 0.02202(15) 0.0578(2) 0.01742(13) -0.00236(13) -0.00007(11)
Te1 0.02296(17) 0.01675(15) 0.0693(2) 0.00825(13) 0.00218(14) -0.00131(11)
Zn03 0.0145(2) 0.0169(2) 0.0316(3) 0.00711(19) 0.00070(19) -0.00148(17)
Zn1 0.0215(3) 0.0151(2) 0.0542(3) 0.0080(2) 0.0120(2) 0.00135(19)
N005 0.0124(16) 0.0172(16) 0.0197(17) -0.0010(13) 0.0003(12) -0.0005(12)
N5 0.0150(16) 0.0139(15) 0.0229(17) -0.0046(13) 0.0022(13) -0.0015(12)
N007 0.0121(16) 0.0154(16) 0.0231(17) -0.0037(13) -0.0018(13) -0.0018(12)
N008 0.0111(16) 0.0166(16) 0.0276(18) 0.0089(13) -0.0022(13) -0.0011(12)
N2 0.0202(18) 0.0126(15) 0.0250(18) -0.0020(13) 0.0055(14) -0.0040(13)
N3 0.0134(16) 0.0149(16) 0.0273(18) -0.0005(13) 0.0046(13) -0.0001(12)
N00B 0.0149(16) 0.0170(16) 0.0167(16) 0.0029(12) 0.0004(12) -0.0028(12)
N1 0.0163(18) 0.0167(17) 0.051(2) 0.0131(16) 0.0077(16) 0.0024(13)
N00D 0.0138(16) 0.0183(16) 0.0247(18) 0.0088(13) -0.0035(13) -0.0026(13)
N4 0.0185(18) 0.0165(16) 0.034(2) 0.0110(14) 0.0006(14) -0.0010(13)
C00F 0.0135(19) 0.0194(19) 0.0112(18) -0.0015(14) -0.0001(14) -0.0008(14)
C00G 0.0147(19) 0.0208(19) 0.0130(18) 0.0013(14) 0.0011(14) -0.0025(15)
C00H 0.0138(19) 0.0130(18) 0.022(2) -0.0026(15) -0.0012(15) 0.0018(14)
C00I 0.0123(19) 0.0172(19) 0.024(2) -0.0058(15) -0.0024(15) -0.0002(14)
C2 0.018(2) 0.0200(19) 0.0136(19) -0.0039(15) 0.0040(15) 0.0001(15)
C00K 0.019(2) 0.0132(18) 0.025(2) -0.0047(15) 0.0022(16) -0.0014(15)
C00L 0.017(2) 0.0149(18) 0.027(2) 0.0001(15) -0.0039(16) 0.0006(15)
C1 0.017(2) 0.0175(19) 0.031(2) 0.0018(16) 0.0069(16) -0.0008(15)
C00N 0.0132(19) 0.0136(18) 0.023(2) -0.0029(15) -0.0025(15) 0.0005(14)
C00O 0.016(2) 0.0181(19) 0.022(2) 0.0045(15) -0.0050(15) -0.0036(15)
C00P 0.021(2) 0.0160(19) 0.029(2) 0.0047(16) -0.0073(17) -0.0031(16)
C00Q 0.0127(19) 0.0177(19) 0.023(2) 0.0075(15) -0.0058(15) -0.0035(15)
C00R 0.0136(19) 0.023(2) 0.025(2) 0.0054(16) -0.0073(16) -0.0050(15)
C00S 0.0141(19) 0.0145(18) 0.029(2) 0.0108(16) -0.0016(16) -0.0026(14)
C00T 0.017(2) 0.0177(19) 0.028(2) -0.0029(16) -0.0037(16) 0.0011(15)
C00U 0.028(2) 0.0161(19) 0.023(2) -0.0036(16) 0.0018(17) 0.0050(16)
C00V 0.022(2) 0.0129(19) 0.046(3) 0.0118(18) 0.0025(19) -0.0008(16)
C00W 0.018(2) 0.018(2) 0.040(3) -0.0019(18) 0.0011(18) -0.0012(16)
C00X 0.020(2) 0.0156(19) 0.026(2) -0.0047(16) -0.0035(16) 0.0053(15)
C00Y 0.021(2) 0.019(2) 0.031(2) 0.0134(17) 0.0013(17) -0.0047(16)
C00Z 0.019(2) 0.029(2) 0.026(2) -0.0084(17) 0.0049(17) 0.0051(17)
C010 0.014(2) 0.030(2) 0.022(2) 0.0080(17) -0.0044(15) -0.0058(16)
C011 0.015(2) 0.0187(19) 0.030(2) -0.0027(16) 0.0017(16) 0.0005(15)
C012 0.014(2) 0.028(2) 0.025(2) -0.0108(17) -0.0023(16) 0.0014(16)
C013 0.0107(18) 0.022(2) 0.024(2) -0.0063(16) -0.0020(15) 0.0026(15)
C014 0.018(2) 0.041(3) 0.021(2) -0.0049(18) 0.0006(16) -0.0007(18)
C015 0.016(2) 0.0181(19) 0.027(2) 0.0138(16) -0.0021(16) -0.0047(15)
C016 0.022(2) 0.017(2) 0.044(3) -0.0049(18) -0.0069(19) 0.0019(16)
C017 0.029(2) 0.019(2) 0.029(2) 0.0033(17) -0.0102(18) -0.0089(17)
C018 0.028(2) 0.0143(19) 0.040(3) -0.0031(17) -0.0050(19) -0.0052(16)
C019 0.014(2) 0.023(2) 0.048(3) 0.0192(19) -0.0042(19) -0.0009(16)
C01A 0.029(2) 0.020(2) 0.026(2) 0.0006(17) 0.0130(18) -0.0002(17)
C01B 0.021(2) 0.021(2) 0.034(2) -0.0114(18) -0.0030(18) 0.0071(16)
C01C 0.022(2) 0.021(2) 0.062(3) -0.017(2) -0.002(2) 0.0017(18)
C3 0.020(2) 0.020(2) 0.072(4) -0.001(2) 0.007(2) 0.0058(17)
C01E 0.022(2) 0.022(2) 0.028(2) -0.0012(17) -0.0018(17) -0.0042(16)
C01F 0.023(2) 0.022(2) 0.029(2) 0.0011(17) 0.0023(17) -0.0054(16)
C01G 0.0147(19) 0.0166(19) 0.028(2) 0.0080(16) -0.0054(16) -0.0040(15)
C01H 0.031(2) 0.029(2) 0.027(2) -0.0038(18) 0.0076(19) -0.0132(18)
C01I 0.024(2) 0.026(2) 0.028(2) 0.0133(18) -0.0063(18) -0.0042(17)
C01J 0.024(2) 0.025(2) 0.024(2) 0.0033(17) 0.0022(17) -0.0040(17)
C01K 0.029(2) 0.019(2) 0.026(2) -0.0083(16) -0.0079(18) 0.0066(17)
C01L 0.031(2) 0.025(2) 0.017(2) -0.0004(16) 0.0004(17) 0.0005(18)
C01M 0.036(3) 0.018(2) 0.025(2) -0.0106(17) -0.0051(18) 0.0046(17)
C01N 0.025(2) 0.020(2) 0.032(2) 0.0109(17) -0.0053(18) -0.0069(17)
C01O 0.025(2) 0.026(2) 0.026(2) 0.0118(17) -0.0013(17) -0.0033(17)
C01P 0.029(2) 0.026(2) 0.036(3) 0.0170(19) -0.0122(19) -0.0130(18)
C01Q 0.022(2) 0.022(2) 0.041(3) -0.0121(18) -0.0099(19) -0.0047(17)
C01R 0.020(2) 0.037(2) 0.026(2) 0.0042(18) 0.0048(17) -0.0011(18)
C01S 0.023(2) 0.033(2) 0.023(2) 0.0118(18) -0.0024(17) -0.0085(18)
C01T 0.031(3) 0.026(2) 0.036(3) 0.0011(19) 0.0055(19) -0.0132(19)
C01U 0.019(2) 0.018(2) 0.036(2) 0.0019(17) 0.0006(17) 0.0010(16)
C01V 0.019(2) 0.030(2) 0.027(2) 0.0087(18) 0.0024(17) -0.0016(17)
C01W 0.030(2) 0.032(2) 0.022(2) -0.0079(17) -0.0017(17) -0.0029(18)
C01X 0.014(2) 0.020(2) 0.033(2) 0.0040(17) -0.0010(16) -0.0034(15)
C01Y 0.022(2) 0.025(2) 0.040(3) 0.0037(19) 0.0087(19) 0.0017(17)
C01Z 0.020(2) 0.022(2) 0.028(2) 0.0025(17) 0.0036(17) -0.0014(16)
C020 0.037(3) 0.033(2) 0.024(2) -0.0027(18) 0.0059(19) 0.008(2)
C021 0.021(2) 0.026(2) 0.058(3) 0.029(2) 0.015(2) 0.0036(18)
C022 0.018(2) 0.034(2) 0.041(3) -0.022(2) -0.0017(19) 0.0031(18)
C023 0.023(2) 0.017(2) 0.046(3) -0.0021(19) -0.0001(19) -0.0022(17)
C024 0.046(3) 0.029(2) 0.027(2) -0.0016(18) 0.007(2) -0.008(2)
C025 0.021(2) 0.024(2) 0.038(3) 0.0032(18) 0.0022(18) -0.0007(17)
C026 0.032(3) 0.019(2) 0.059(3) 0.001(2) 0.004(2) 0.0018(18)
C027 0.023(2) 0.017(2) 0.075(4) 0.023(2) 0.019(2) 0.0022(17)
C028 0.028(2) 0.042(3) 0.047(3) 0.035(2) 0.016(2) 0.004(2)
C029 0.030(3) 0.028(2) 0.043(3) -0.001(2) 0.007(2) 0.0024(19)
C02A 0.025(3) 0.029(3) 0.082(4) 0.035(3) 0.018(3) 0.006(2)
C02B 0.026(2) 0.049(3) 0.023(2) -0.002(2) 0.0023(18) 0.004(2)
C02C 0.021(2) 0.028(3) 0.081(4) 0.001(2) 0.004(2) -0.0020(19)
C02D 0.024(2) 0.043(3) 0.035(3) 0.004(2) 0.0102(19) 0.006(2)
C02E 0.033(3) 0.052(3) 0.042(3) -0.022(2) 0.007(2) -0.009(2)
C02F 0.038(3) 0.048(3) 0.025(2) 0.006(2) -0.002(2) -0.014(2)
C02G 0.031(3) 0.038(3) 0.032(3) 0.008(2) 0.006(2) -0.006(2)
C02H 0.081(4) 0.023(2) 0.045(3) 0.013(2) 0.034(3) 0.009(2)
C02I 0.033(3) 0.042(3) 0.031(3) -0.005(2) 0.001(2) 0.006(2)
C02J 0.045(3) 0.051(3) 0.037(3) -0.013(2) 0.012(2) 0.013(2)
C02K 0.031(3) 0.043(3) 0.039(3) 0.002(2) 0.010(2) 0.001(2)
C02L 0.040(3) 0.060(3) 0.049(3) 0.043(3) 0.008(2) 0.005(3)
C02M 0.041(3) 0.027(2) 0.063(4) 0.001(2) 0.004(3) 0.006(2)
C02N 0.031(3) 0.078(4) 0.032(3) -0.013(3) 0.004(2) 0.004(3)
C02O 0.027(3) 0.018(2) 0.079(4) 0.006(2) 0.015(2) 0.0011(18)
C02P 0.022(3) 0.051(3) 0.096(5) 0.054(3) 0.016(3) 0.011(2)
C02Q 0.027(3) 0.068(4) 0.033(3) -0.002(2) -0.002(2) 0.002(2)
C02R 0.045(3) 0.065(3) 0.047(3) 0.034(3) 0.018(2) 0.018(3)
C02S 0.032(3) 0.041(3) 0.067(4) -0.007(3) -0.003(2) 0.010(2)
C02T 0.030(3) 0.041(3) 0.081(4) -0.010(3) -0.005(3) 0.001(2)
C02U 0.035(3) 0.028(3) 0.093(5) 0.005(3) 0.028(3) -0.001(2)
C02V 0.058(4) 0.083(4) 0.028(3) -0.020(3) 0.020(3) -0.046(3)
C02W 0.079(4) 0.026(3) 0.064(3) 0.011(2) 0.038(3) 0.012(2)
C02X 0.168(4) 0.0289(17) 0.0377(19) 0.0008(14) 0.017(2) 0.024(2)
C02Y 0.168(4) 0.0289(17) 0.0377(19) 0.0008(14) 0.017(2) 0.024(2)
C032 0.021(5) 0.056(6) 0.025(5) -0.011(4) 0.003(4) 0.000(4)
C7 0.034(5) 0.016(5) 0.019(5) -0.002(4) 0.006(4) -0.009(4)
C8 0.050(6) 0.065(6) 0.053(4) 0.006(4) 0.006(4) 0.014(5)
C6 0.053(8) 0.056(7) 0.062(8) -0.004(6) 0.001(6) 0.003(6)
C5 0.171(9) 0.032(4) 0.021(5) 0.002(4) 0.025(5) 0.018(5)
C4 0.168(4) 0.0289(17) 0.0377(19) 0.0008(14) 0.017(2) 0.024(2)
C21 0.168(4) 0.0289(17) 0.0377(19) 0.0008(14) 0.017(2) 0.024(2)
C48 0.168(4) 0.0289(17) 0.0377(19) 0.0008(14) 0.017(2) 0.024(2)

loop_
_atom_type_symbol
_atom_type_description
_atom_type_scat_dispersion_real
_atom_type_scat_dispersion_imag
_atom_type_scat_source
C C 0.0033 0.0016 'International Tables Vol C Tables 4.2.6.8 and 6.1.1.4'
H H 0.0000 0.0000 'International Tables Vol C Tables 4.2.6.8 and 6.1.1.4'
N N 0.0061 0.0033 'International Tables Vol C Tables 4.2.6.8 and 6.1.1.4'
Te Te -0.5308 1.6751 'International Tables Vol C Tables 4.2.6.8 and 6.1.1.4'
Zn Zn 0.2839 1.4301 'International Tables Vol C Tables 4.2.6.8 and 6.1.1.4'

loop_
_geom_angle_atom_site_label_1
_geom_angle_atom_site_label_2
_geom_angle_atom_site_label_3
_geom_angle
_geom_angle_site_symmetry_1
_geom_angle_site_symmetry_3
_geom_angle_publ_flag
C02H Te01 Zn03 100.53(13) . . ?
C3 Te1 Zn1 100.51(12) . . ?
N005 Zn03 Te01 137.37(9) . . ?
N005 Zn03 N008 97.55(13) . . ?
N008 Zn03 Te01 124.96(9) . . ?
N2 Zn1 Te1 125.73(9) . . ?
N2 Zn1 N1 96.59(14) . . ?
N1 Zn1 Te1 137.23(10) . . ?
C00F N005 Zn03 118.9(2) . . ?
C00F N005 C00H 119.8(3) . . ?
C00H N005 Zn03 121.0(2) . . ?
C2 N5 H5 118.4 . . ?
C2 N5 C00N 123.3(3) . . ?
C00N N5 H5 118.4 . . ?
C00F N007 H007 118.0 . . ?
C00F N007 C00I 123.9(3) . . ?
C00I N007 H007 118.0 . . ?
C00G N008 Zn03 118.7(3) . . ?
C00G N008 C00S 118.5(3) . . ?
C00S N008 Zn03 121.7(2) . . ?
C2 N2 Zn1 121.3(3) . . ?
C2 N2 C00K 120.7(3) . . ?
C00K N2 Zn1 118.0(2) . . ?
C1 N3 C2 126.1(3) . . ?
C00G N00B C00F 126.0(3) . . ?
C1 N1 Zn1 119.5(3) . . ?
C1 N1 C021 119.6(3) . . ?
C021 N1 Zn1 120.1(3) . . ?
C00G N00D H00D 117.6 . . ?
C00G N00D C00Q 124.8(3) . . ?
C00Q N00D H00D 117.6 . . ?
C1 N4 H4 116.8 . . ?
C1 N4 C01G 126.5(3) . . ?
C01G N4 H4 116.8 . . ?
N005 C00F N007 118.3(3) . . ?
N00B C00F N005 127.3(3) . . ?
N00B C00F N007 114.4(3) . . ?
N008 C00G N00D 117.7(3) . . ?
N00B C00G N008 127.6(3) . . ?
N00B C00G N00D 114.6(3) . . ?
C00L C00H N005 119.5(3) . . ?
C00X C00H N005 118.7(3) . . ?
C00X C00H C00L 121.6(3) . . ?
C00T C00I N007 119.9(3) . . ?
C00T C00I C012 122.5(4) . . ?
C012 C00I N007 117.6(3) . . ?
N2 C2 N5 119.5(3) . . ?
N2 C2 N3 126.4(4) . . ?
N3 C2 N5 114.0(3) . . ?
C00U C00K N2 118.6(3) . . ?
C00U C00K C01H 121.3(4) . . ?
C01H C00K N2 119.9(3) . . ?
C00H C00L C01J 119.8(3) . . ?
C00W C00L C00H 118.3(4) . . ?
C00W C00L C01J 122.0(4) . . ?
N3 C1 N1 127.9(4) . . ?
N3 C1 N4 115.2(3) . . ?
N1 C1 N4 116.8(4) . . ?
C011 C00N N5 119.9(3) . . ?
C011 C00N C013 121.4(3) . . ?
C013 C00N N5 118.7(3) . . ?
C00P C00O C01F 121.2(4) . . ?
C00P C00O C01G 117.4(4) . . ?
C01G C00O C01F 121.4(3) . . ?
C00O C00P H00P 119.3 . . ?
C01N C00P C00O 121.4(4) . . ?
C01N C00P H00P 119.3 . . ?
C00R C00Q N00D 119.6(3) . . ?
C00R C00Q C010 122.5(3) . . ?
C010 C00Q N00D 117.7(3) . . ?
C00Q C00R C017 117.8(4) . . ?
C00Q C00R C01E 123.3(3) . . ?
C017 C00R C01E 118.9(4) . . ?
C00Y C00S N008 118.8(4) . . ?
C015 C00S N008 119.6(4) . . ?
C015 C00S C00Y 121.5(4) . . ?
C00I C00T C01Z 122.6(3) . . ?
C00I C00T C023 117.6(4) . . ?
C023 C00T C01Z 119.7(4) . . ?
C00K C00U C020 121.5(4) . . ?
C01M C00U C00K 118.0(4) . . ?
C01M C00U C020 120.5(4) . . ?
C00Y C00V H00V 119.4 . . ?
C019 C00V H00V 119.4 . . ?
C019 C00V C00Y 121.1(4) . . ?
C00L C00W H00W 119.6 . . ?
C01Q C00W C00L 120.8(4) . . ?
C01Q C00W H00W 119.6 . . ?
C00H C00X C01L 121.4(4) . . ?
C01K C00X C00H 118.0(4) . . ?
C01K C00X C01L 120.5(4) . . ?
C00S C00Y C025 119.9(4) . . ?
C00V C00Y C00S 117.7(4) . . ?
C00V C00Y C025 122.4(4) . . ?
H00A C00Z H00B 107.9 . . ?
C013 C00Z H00A 109.1 . . ?
C013 C00Z H00B 109.1 . . ?
C013 C00Z C01W 112.3(3) . . ?
C01W C00Z H00A 109.1 . . ?
C01W C00Z H00B 109.1 . . ?
C00Q C010 C01R 122.9(4) . . ?
C01S C010 C00Q 117.6(4) . . ?
C01S C010 C01R 119.5(4) . . ?
C00N C011 C01A 122.9(3) . . ?
C01U C011 C00N 118.0(4) . . ?
C01U C011 C01A 119.1(4) . . ?
C00I C012 C014 120.0(4) . . ?
C022 C012 C00I 117.4(4) . . ?
C022 C012 C014 122.6(4) . . ?
C00N C013 C00Z 121.5(3) . . ?
C01B C013 C00N 118.5(4) . . ?
C01B C013 C00Z 119.9(3) . . ?
C012 C014 H01K 108.1 . . ?
C012 C014 H01L 108.1 . . ?
C012 C014 C02N 116.6(4) . . ?
H01K C014 H01L 107.3 . . ?
C02N C014 H01K 108.1 . . ?
C02N C014 H01L 108.1 . . ?
C00S C015 C01O 120.9(4) . . ?
C01I C015 C00S 118.2(4) . . ?
C01I C015 C01O 120.8(4) . . ?
C01B C016 H016 120.1 . . ?
C01U C016 H016 120.1 . . ?
C01U C016 C01B 119.7(4) . . ?
C00R C017 H017 119.8 . . ?
C01P C017 C00R 120.3(4) . . ?
C01P C017 H017 119.8 . . ?
C01M C018 H018 119.9 . . ?
C01T C018 H018 119.9 . . ?
C01T C018 C01M 120.2(4) . . ?
C00V C019 H019 120.2 . . ?
C00V C019 C01I 119.7(4) . . ?
C01I C019 H019 120.2 . . ?
C011 C01A H01A 109.0 . . ?
C011 C01A H01B 109.0 . . ?
C011 C01A C02E 112.8(4) . . ?
H01A C01A H01B 107.8 . . ?
C02E C01A H01A 109.0 . . ?
C02E C01A H01B 109.0 . . ?
C013 C01B C016 120.8(4) . . ?
C013 C01B H01C 119.6 . . ?
C016 C01B H01C 119.6 . . ?
C022 C01C H01O 119.7 . . ?
C023 C01C H01O 119.7 . . ?
C023 C01C C022 120.6(4) . . ?
C026 C3 Te1 117.9(4) . . ?
C02C C3 Te1 123.3(4) . . ?
C02C C3 C026 118.8(5) . . ?
C00R C01E H01P 108.9 . . ?
C00R C01E H01Q 108.9 . . ?
C00R C01E C02F 113.2(3) . . ?
H01P C01E H01Q 107.7 . . ?
C02F C01E H01P 108.9 . . ?
C02F C01E H01Q 108.9 . . ?
C00O C01F H01D 108.2 . . ?
C00O C01F H01E 108.2 . . ?
C00O C01F C024 116.2(3) . . ?
H01D C01F H01E 107.4 . . ?
C024 C01F H01D 108.2 . . ?
C024 C01F H01E 108.2 . . ?
C00O C01G N4 120.6(3) . . ?
C01X C01G N4 117.1(3) . . ?
C01X C01G C00O 121.9(3) . . ?
C00K C01H C02V 120.6(4) . . ?
C01T C01H C00K 118.0(4) . . ?
C01T C01H C02V 121.3(4) . . ?
C015 C01I H01R 119.1 . . ?
C019 C01I C015 121.7(4) . . ?
C019 C01I H01R 119.1 . . ?
C00L C01J H01S 108.5 . . ?
C00L C01J H01W 108.5 . . ?
C00L C01J C02D 115.1(4) . . ?
H01S C01J H01W 107.5 . . ?
C02D C01J H01S 108.5 . . ?
C02D C01J H01W 108.5 . . ?
C00X C01K H01X 119.5 . . ?
C01Q C01K C00X 121.0(4) . . ?
C01Q C01K H01X 119.5 . . ?
C00X C01L H01Y 109.0 . . ?
C00X C01L H 109.0 . . ?
C00X C01L C02B 112.9(3) . . ?
H01Y C01L H 107.8 . . ?
C02B C01L H01Y 109.0 . . ?
C02B C01L H 109.0 . . ?
C00U C01M H01M 119.4 . . ?
C018 C01M C00U 121.3(4) . . ?
C018 C01M H01M 119.4 . . ?
C00P C01N H01N 119.8 . . ?
C01V C01N C00P 120.4(4) . . ?
C01V C01N H01N 119.8 . . ?
C015 C01O H01Z 109.1 . . ?
C015 C01O HA 109.1 . . ?
C015 C01O C02G 112.7(4) . . ?
H01Z C01O HA 107.8 . . ?
C02G C01O H01Z 109.1 . . ?
C02G C01O HA 109.1 . . ?
C017 C01P H01 119.8 . . ?
C01S C01P C017 120.4(4) . . ?
C01S C01P H01 119.8 . . ?
C00W C01Q H3 119.8 . . ?
C01K C01Q C00W 120.4(4) . . ?
C01K C01Q H3 119.8 . . ?
C010 C01R H6 109.0 . . ?
C010 C01R HB 109.0 . . ?
C010 C01R C02I 112.7(4) . . ?
H6 C01R HB 107.8 . . ?
C02I C01R H6 109.0 . . ?
C02I C01R HB 109.0 . . ?
C010 C01S H7 119.3 . . ?
C01P C01S C010 121.4(4) . . ?
C01P C01S H7 119.3 . . ?
C018 C01T C01H 121.2(4) . . ?
C018 C01T H01T 119.4 . . ?
C01H C01T H01T 119.4 . . ?
C011 C01U H01U 119.2 . . ?
C016 C01U C011 121.6(4) . . ?
C016 C01U H01U 119.2 . . ?
C01N C01V H01V 119.7 . . ?
C01N C01V C01X 120.6(4) . . ?
C01X C01V H01V 119.7 . . ?
C00Z C01W H01F 109.5 . . ?
C00Z C01W H01G 109.5 . . ?
C00Z C01W H01H 109.5 . . ?
H01F C01W H01G 109.5 . . ?
H01F C01W H01H 109.5 . . ?
H01G C01W H01H 109.5 . . ?
C01G C01X C01V 118.3(4) . . ?
C01G C01X C01Y 122.2(4) . . ?
C01V C01X C01Y 119.5(4) . . ?
C01X C01Y H01I 109.2 . . ?
C01X C01Y H01J 109.2 . . ?
C01X C01Y C029 112.1(4) . . ?
H01I C01Y H01J 107.9 . . ?
C029 C01Y H01I 109.2 . . ?
C029 C01Y H01J 109.2 . . ?
C00T C01Z H8 109.0 . . ?
C00T C01Z HC 109.0 . . ?
C00T C01Z C02Q 113.1(4) . . ?
H8 C01Z HC 107.8 . . ?
C02Q C01Z H8 109.0 . . ?
C02Q C01Z HC 109.0 . . ?
C00U C020 H02A 109.0 . . ?
C00U C020 H02B 109.0 . . ?
C00U C020 C02J 112.8(4) . . ?
H02A C020 H02B 107.8 . . ?
C02J C020 H02A 109.0 . . ?
C02J C020 H02B 109.0 . . ?
C027 C021 N1 118.9(5) . . ?
C028 C021 N1 118.5(4) . . ?
C028 C021 C027 122.5(5) . . ?
C012 C022 H022 119.7 . . ?
C01C C022 C012 120.6(4) . . ?
C01C C022 H022 119.7 . . ?
C00T C023 H023 119.4 . . ?
C01C C023 C00T 121.2(4) . . ?
C01C C023 H023 119.4 . . ?
C01F C024 H02C 109.5 . . ?
C01F C024 H02D 109.5 . . ?
C01F C024 H02E 109.5 . . ?
H02C C024 H02D 109.5 . . ?
H02C C024 H02E 109.5 . . ?
H02D C024 H02E 109.5 . . ?
C00Y C025 H9 108.3 . . ?
C00Y C025 HD 108.2 . . ?
C00Y C025 C02K 116.1(4) . . ?
H9 C025 HD 107.4 . . ?
C02K C025 H9 108.2 . . ?
C02K C025 HD 108.2 . . ?
C3 C026 H026 119.7 . . ?
C02M C026 C3 120.7(5) . . ?
C02M C026 H026 119.7 . . ?
C021 C027 C02O 121.2(4) . . ?
C02A C027 C021 117.8(5) . . ?
C02A C027 C02O 121.0(5) . . ?
C021 C028 C02L 117.4(5) . . ?
C021 C028 C02R 119.9(5) . . ?
C02L C028 C02R 122.7(5) . . ?
C01Y C029 H02F 109.5 . . ?
C01Y C029 H02G 109.5 . . ?
C01Y C029 H02H 109.5 . . ?
H02F C029 H02G 109.5 . . ?
H02F C029 H02H 109.5 . . ?
H02G C029 H02H 109.5 . . ?
C027 C02A H02I 119.6 . . ?
C02P C02A C027 120.7(5) . . ?
C02P C02A H02I 119.6 . . ?
C01L C02B H10 109.5 . . ?
C01L C02B HE 109.5 . . ?
C01L C02B HF 109.5 . . ?
H10 C02B HE 109.5 . . ?
H10 C02B HF 109.5 . . ?
HE C02B HF 109.5 . . ?
C3 C02C H02J 120.3 . . ?
C3 C02C C02T 119.3(5) . . ?
C02T C02C H02J 120.3 . . ?
C01J C02D H11 109.5 . . ?
C01J C02D HG 109.5 . . ?
C01J C02D HH 109.5 . . ?
H11 C02D HG 109.5 . . ?
H11 C02D HH 109.5 . . ?
HG C02D HH 109.5 . . ?
C01A C02E H02K 109.5 . . ?
C01A C02E H02L 109.5 . . ?
C01A C02E H02M 109.5 . . ?
H02K C02E H02L 109.5 . . ?
H02K C02E H02M 109.5 . . ?
H02L C02E H02M 109.5 . . ?
C01E C02F H12 109.5 . . ?
C01E C02F HI 109.5 . . ?
C01E C02F HJ 109.5 . . ?
H12 C02F HI 109.5 . . ?
H12 C02F HJ 109.5 . . ?
HI C02F HJ 109.5 . . ?
C01O C02G H13 109.5 . . ?
C01O C02G HK 109.5 . . ?
C01O C02G HL 109.5 . . ?
H13 C02G HK 109.5 . . ?
H13 C02G HL 109.5 . . ?
HK C02G HL 109.5 . . ?
C02W C02H Te01 118.3(5) . . ?
C02W C02H C02X 117.2(6) . . ?
C02X C02H Te01 124.4(4) . . ?
C01R C02I H14 109.5 . . ?
C01R C02I HM 109.5 . . ?
C01R C02I HN 109.5 . . ?
H14 C02I HM 109.5 . . ?
H14 C02I HN 109.5 . . ?
HM C02I HN 109.5 . . ?
C020 C02J H02N 109.5 . . ?
C020 C02J H02O 109.5 . . ?
C020 C02J H02P 109.5 . . ?
H02N C02J H02O 109.5 . . ?
H02N C02J H02P 109.5 . . ?
H02O C02J H02P 109.5 . . ?
C025 C02K H15 109.5 . . ?
C025 C02K HO 109.5 . . ?
C025 C02K HP 109.5 . . ?
H15 C02K HO 109.5 . . ?
H15 C02K HP 109.5 . . ?
HO C02K HP 109.5 . . ?
C028 C02L H02Q 119.5 . . ?
C028 C02L C02P 121.0(6) . . ?
C02P C02L H02Q 119.5 . . ?
C026 C02M H02R 119.6 . . ?
C026 C02M C02S 120.9(5) . . ?
C02S C02M H02R 119.6 . . ?
C014 C02N H16 109.5 . . ?
C014 C02N HQ 109.5 . . ?
C014 C02N HR 109.5 . . ?
H16 C02N HQ 109.5 . . ?
H16 C02N HR 109.5 . . ?
HQ C02N HR 109.5 . . ?
C027 C02O H02S 108.4 . . ?
C027 C02O H02T 108.4 . . ?
C027 C02O C02U 115.7(5) . . ?
H02S C02O H02T 107.4 . . ?
C02U C02O H02S 108.4 . . ?
C02U C02O H02T 108.4 . . ?
C02A C02P C02L 120.5(5) . . ?
C02A C02P H02U 119.7 . . ?
C02L C02P H02U 119.7 . . ?
C01Z C02Q H17 109.5 . . ?
C01Z C02Q HS 109.5 . . ?
C01Z C02Q HT 109.5 . . ?
H17 C02Q HS 109.5 . . ?
H17 C02Q HT 109.5 . . ?
HS C02Q HT 109.5 . . ?
C028 C02R H02X 106.5 . . ?
C028 C02R H02Y 106.5 . . ?
C028 C02R H02V 108.4 . . ?
C028 C02R H02W 108.4 . . ?
H02X C02R H02Y 106.5 . . ?
H02V C02R H02W 107.5 . . ?
C7 C02R C028 123.4(6) . . ?
C7 C02R H02X 106.5 . . ?
C7 C02R H02Y 106.5 . . ?
C8 C02R C028 115.5(6) . . ?
C8 C02R H02V 108.4 . . ?
C8 C02R H02W 108.4 . . ?
C02M C02S H02Z 120.5 . . ?
C02T C02S C02M 118.9(6) . . ?
C02T C02S H02Z 120.5 . . ?
C02C C02T H02 119.3 . . ?
C02S C02T C02C 121.3(5) . . ?
C02S C02T H02 119.3 . . ?
C02O C02U H1 109.5 . . ?
C02O C02U HU 109.5 . . ?
C02O C02U HV 109.5 . . ?
H1 C02U HU 109.5 . . ?
H1 C02U HV 109.5 . . ?
HU C02U HV 109.5 . . ?
C01H C02V HW 107.5 . . ?
C01H C02V HX 107.5 . . ?
C01H C02V H2 106.9 . . ?
C01H C02V HY 106.9 . . ?
HW C02V HX 107.0 . . ?
H2 C02V HY 106.7 . . ?
C032 C02V C01H 119.3(5) . . ?
C032 C02V HW 107.5 . . ?
C032 C02V HX 107.5 . . ?
C6 C02V C01H 121.8(7) . . ?
C6 C02V H2 106.9 . . ?
C6 C02V HY 106.9 . . ?
C02H C02W H18 119.9 . . ?
C02Y C02W C02H 120.3(6) . . ?
C02Y C02W H18 119.9 . . ?
C02H C02X H19 123.3 . . ?
C02H C02X HZ 117.6 . . ?
C02H C02X C21 113.5(8) . . ?
C21 C02X H19 123.3 . . ?
C48 C02X C02H 124.9(7) . . ?
C48 C02X HZ 117.6 . . ?
C02W C02Y H22 120.8 . . ?
C02W C02Y H20 120.0 . . ?
C02W C02Y C5 118.5(7) . . ?
C5 C02Y H22 120.8 . . ?
C4 C02Y C02W 120.1(8) . . ?
C4 C02Y H20 120.0 . . ?
C02V C032 H03A 109.5 . . ?
C02V C032 H03B 109.5 . . ?
C02V C032 H03C 109.5 . . ?
H03A C032 H03B 109.5 . . ?
H03A C032 H03C 109.5 . . ?
H03B C032 H03C 109.5 . . ?
C02R C7 H7A 109.5 . . ?
C02R C7 H7B 109.5 . . ?
C02R C7 H7C 109.5 . . ?
H7A C7 H7B 109.5 . . ?
H7A C7 H7C 109.5 . . ?
H7B C7 H7C 109.5 . . ?
C02R C8 H8A 109.5 . . ?
C02R C8 H8B 109.5 . . ?
C02R C8 H8C 109.5 . . ?
H8A C8 H8B 109.5 . . ?
H8A C8 H8C 109.5 . . ?
H8B C8 H8C 109.5 . . ?
C02V C6 H6A 109.5 . . ?
C02V C6 H6B 109.5 . . ?
C02V C6 H6C 109.5 . . ?
H6A C6 H6B 109.5 . . ?
H6A C6 H6C 109.5 . . ?
H6B C6 H6C 109.5 . . ?
C02Y C5 H5A 119.0 . . ?
C48 C5 C02Y 122.1(11) . . ?
C48 C5 H5A 119.0 . . ?
C02Y C4 H4A 123.4 . . ?
C02Y C4 C21 113.1(11) . . ?
C21 C4 H4A 123.4 . . ?
C02X C21 H21 116.7 . . ?
C4 C21 C02X 126.6(12) . . ?
C4 C21 H21 116.7 . . ?
C02X C48 C5 114.6(11) . . ?
C02X C48 H48 122.7 . . ?
C5 C48 H48 122.7 . . ?

loop_
_geom_bond_atom_site_label_1
_geom_bond_atom_site_label_2
_geom_bond_distance
_geom_bond_site_symmetry_2
_geom_bond_publ_flag
Te01 Zn03 2.4975(5) . ?
Te01 C02H 2.116(6) . ?
Te1 Zn1 2.5023(5) . ?
Te1 C3 2.130(6) . ?
Zn03 N005 1.937(3) . ?
Zn03 N008 1.937(3) . ?
Zn1 N2 1.931(3) . ?
Zn1 N1 1.935(4) . ?
N005 C00F 1.346(5) . ?
N005 C00H 1.430(5) . ?
N5 H5 0.8800 . ?
N5 C2 1.362(5) . ?
N5 C00N 1.433(5) . ?
N007 H007 0.8800 . ?
N007 C00F 1.368(5) . ?
N007 C00I 1.444(5) . ?
N008 C00G 1.347(5) . ?
N008 C00S 1.431(5) . ?
N2 C2 1.341(5) . ?
N2 C00K 1.432(5) . ?
N3 C2 1.347(5) . ?
N3 C1 1.327(5) . ?
N00B C00F 1.335(5) . ?
N00B C00G 1.332(5) . ?
N1 C1 1.348(5) . ?
N1 C021 1.434(6) . ?
N00D H00D 0.8800 . ?
N00D C00G 1.368(5) . ?
N00D C00Q 1.440(5) . ?
N4 H4 0.8800 . ?
N4 C1 1.367(5) . ?
N4 C01G 1.439(5) . ?
C00H C00L 1.408(5) . ?
C00H C00X 1.407(6) . ?
C00I C00T 1.394(6) . ?
C00I C012 1.405(5) . ?
C00K C00U 1.405(6) . ?
C00K C01H 1.409(6) . ?
C00L C00W 1.397(6) . ?
C00L C01J 1.522(6) . ?
C00N C011 1.397(6) . ?
C00N C013 1.408(5) . ?
C00O C00P 1.399(5) . ?
C00O C01F 1.510(6) . ?
C00O C01G 1.403(6) . ?
C00P H00P 0.9500 . ?
C00P C01N 1.381(6) . ?
C00Q C00R 1.394(6) . ?
C00Q C010 1.399(6) . ?
C00R C017 1.409(5) . ?
C00R C01E 1.509(6) . ?
C00S C00Y 1.414(6) . ?
C00S C015 1.398(6) . ?
C00T C01Z 1.504(6) . ?
C00T C023 1.397(5) . ?
C00U C01M 1.392(6) . ?
C00U C020 1.509(6) . ?
C00V H00V 0.9500 . ?
C00V C00Y 1.408(6) . ?
C00V C019 1.382(6) . ?
C00W H00W 0.9500 . ?
C00W C01Q 1.385(6) . ?
C00X C01K 1.397(6) . ?
C00X C01L 1.509(6) . ?
C00Y C025 1.509(6) . ?
C00Z H00A 0.9900 . ?
C00Z H00B 0.9900 . ?
C00Z C013 1.499(6) . ?
C00Z C01W 1.529(6) . ?
C010 C01R 1.509(6) . ?
C010 C01S 1.397(6) . ?
C011 C01A 1.508(5) . ?
C011 C01U 1.396(5) . ?
C012 C014 1.505(6) . ?
C012 C022 1.399(6) . ?
C013 C01B 1.390(6) . ?
C014 H01K 0.9900 . ?
C014 H01L 0.9900 . ?
C014 C02N 1.524(6) . ?
C015 C01I 1.391(6) . ?
C015 C01O 1.508(6) . ?
C016 H016 0.9500 . ?
C016 C01B 1.392(6) . ?
C016 C01U 1.376(6) . ?
C017 H017 0.9500 . ?
C017 C01P 1.388(6) . ?
C018 H018 0.9500 . ?
C018 C01M 1.386(6) . ?
C018 C01T 1.369(6) . ?
C019 H019 0.9500 . ?
C019 C01I 1.384(6) . ?
C01A H01A 0.9900 . ?
C01A H01B 0.9900 . ?
C01A C02E 1.520(7) . ?
C01B H01C 0.9500 . ?
C01C H01O 0.9500 . ?
C01C C022 1.388(7) . ?
C01C C023 1.368(6) . ?
C3 C026 1.397(6) . ?
C3 C02C 1.387(7) . ?
C01E H01P 0.9900 . ?
C01E H01Q 0.9900 . ?
C01E C02F 1.523(6) . ?
C01F H01D 0.9900 . ?
C01F H01E 0.9900 . ?
C01F C024 1.515(6) . ?
C01G C01X 1.398(6) . ?
C01H C01T 1.400(6) . ?
C01H C02V 1.502(6) . ?
C01I H01R 0.9500 . ?
C01J H01S 0.9900 . ?
C01J H01W 0.9900 . ?
C01J C02D 1.529(6) . ?
C01K H01X 0.9500 . ?
C01K C01Q 1.385(6) . ?
C01L H01Y 0.9900 . ?
C01L H 0.9900 . ?
C01L C02B 1.529(6) . ?
C01M H01M 0.9500 . ?
C01N H01N 0.9500 . ?
C01N C01V 1.376(6) . ?
C01O H01Z 0.9900 . ?
C01O HA 0.9900 . ?
C01O C02G 1.529(6) . ?
C01P H01 0.9500 . ?
C01P C01S 1.372(7) . ?
C01Q H3 0.9500 . ?
C01R H6 0.9900 . ?
C01R HB 0.9900 . ?
C01R C02I 1.531(6) . ?
C01S H7 0.9500 . ?
C01T H01T 0.9500 . ?
C01U H01U 0.9500 . ?
C01V H01V 0.9500 . ?
C01V C01X 1.401(6) . ?
C01W H01F 0.9800 . ?
C01W H01G 0.9800 . ?
C01W H01H 0.9800 . ?
C01X C01Y 1.513(6) . ?
C01Y H01I 0.9900 . ?
C01Y H01J 0.9900 . ?
C01Y C029 1.534(6) . ?
C01Z H8 0.9900 . ?
C01Z HC 0.9900 . ?
C01Z C02Q 1.522(6) . ?
C020 H02A 0.9900 . ?
C020 H02B 0.9900 . ?
C020 C02J 1.530(6) . ?
C021 C027 1.410(7) . ?
C021 C028 1.392(8) . ?
C022 H022 0.9500 . ?
C023 H023 0.9500 . ?
C024 H02C 0.9800 . ?
C024 H02D 0.9800 . ?
C024 H02E 0.9800 . ?
C025 H9 0.9900 . ?
C025 HD 0.9900 . ?
C025 C02K 1.524(6) . ?
C026 H026 0.9500 . ?
C026 C02M 1.370(7) . ?
C027 C02A 1.401(7) . ?
C027 C02O 1.511(8) . ?
C028 C02L 1.392(7) . ?
C028 C02R 1.502(7) . ?
C029 H02F 0.9800 . ?
C029 H02G 0.9800 . ?
C029 H02H 0.9800 . ?
C02A H02I 0.9500 . ?
C02A C02P 1.360(9) . ?
C02B H10 0.9800 . ?
C02B HE 0.9800 . ?
C02B HF 0.9800 . ?
C02C H02J 0.9500 . ?
C02C C02T 1.399(8) . ?
C02D H11 0.9800 . ?
C02D HG 0.9800 . ?
C02D HH 0.9800 . ?
C02E H02K 0.9800 . ?
C02E H02L 0.9800 . ?
C02E H02M 0.9800 . ?
C02F H12 0.9800 . ?
C02F HI 0.9800 . ?
C02F HJ 0.9800 . ?
C02G H13 0.9800 . ?
C02G HK 0.9800 . ?
C02G HL 0.9800 . ?
C02H C02W 1.395(7) . ?
C02H C02X 1.397(9) . ?
C02I H14 0.9800 . ?
C02I HM 0.9800 . ?
C02I HN 0.9800 . ?
C02J H02N 0.9800 . ?
C02J H02O 0.9800 . ?
C02J H02P 0.9800 . ?
C02K H15 0.9800 . ?
C02K HO 0.9800 . ?
C02K HP 0.9800 . ?
C02L H02Q 0.9500 . ?
C02L C02P 1.404(8) . ?
C02M H02R 0.9500 . ?
C02M C02S 1.379(7) . ?
C02N H16 0.9800 . ?
C02N HQ 0.9800 . ?
C02N HR 0.9800 . ?
C02O H02S 0.9900 . ?
C02O H02T 0.9900 . ?
C02O C02U 1.526(7) . ?
C02P H02U 0.9500 . ?
C02Q H17 0.9800 . ?
C02Q HS 0.9800 . ?
C02Q HT 0.9800 . ?
C02R H02X 0.9900 . ?
C02R H02Y 0.9900 . ?
C02R H02V 0.9900 . ?
C02R H02W 0.9900 . ?
C02R C7 1.430(9) . ?
C02R C8 1.378(10) . ?
C02S H02Z 0.9500 . ?
C02S C02T 1.371(8) . ?
C02T H02 0.9500 . ?
C02U H1 0.9800 . ?
C02U HU 0.9800 . ?
C02U HV 0.9800 . ?
C02V HW 0.9900 . ?
C02V HX 0.9900 . ?
C02V H2 0.9900 . ?
C02V HY 0.9900 . ?
C02V C032 1.454(10) . ?
C02V C6 1.351(11) . ?
C02W H18 0.9500 . ?
C02W C02Y 1.395(9) . ?
C02X H19 0.9500 . ?
C02X HZ 0.9500 . ?
C02X C21 1.417(14) . ?
C02X C48 1.382(10) . ?
C02Y H22 0.9500 . ?
C02Y H20 0.9500 . ?
C02Y C5 1.427(10) . ?
C02Y C4 1.345(11) . ?
C032 H03A 0.9800 . ?
C032 H03B 0.9800 . ?
C032 H03C 0.9800 . ?
C7 H7A 0.9800 . ?
C7 H7B 0.9800 . ?
C7 H7C 0.9800 . ?
C8 H8A 0.9800 . ?
C8 H8B 0.9800 . ?
C8 H8C 0.9800 . ?
C6 H6A 0.9800 . ?
C6 H6B 0.9800 . ?
C6 H6C 0.9800 . ?
C5 H5A 0.9500 . ?
C5 C48 1.403(11) . ?
C4 H4A 0.9500 . ?
C4 C21 1.363(17) . ?
C21 H21 0.9500 . ?
C48 H48 0.9500 . ?

loop_
_geom_torsion_atom_site_label_1
_geom_torsion_atom_site_label_2
_geom_torsion_atom_site_label_3
_geom_torsion_atom_site_label_4
_geom_torsion
_geom_torsion_site_symmetry_1
_geom_torsion_site_symmetry_2
_geom_torsion_site_symmetry_3
_geom_torsion_site_symmetry_4
_geom_torsion_publ_flag
Te01 C02H C02W C02Y 177.5(5) . . . . ?
Te01 C02H C02X C21 160.8(8) . . . . ?
Te01 C02H C02X C48 -163.3(9) . . . . ?
Te1 C3 C026 C02M -179.3(4) . . . . ?
Te1 C3 C02C C02T 179.9(4) . . . . ?
Zn03 N005 C00F N007 -165.0(2) . . . . ?
Zn03 N005 C00F N00B 17.9(5) . . . . ?
Zn03 N005 C00H C00L 70.2(4) . . . . ?
Zn03 N005 C00H C00X -104.4(3) . . . . ?
Zn03 N008 C00G N00B 17.1(5) . . . . ?
Zn03 N008 C00G N00D -167.0(3) . . . . ?
Zn03 N008 C00S C00Y 68.4(4) . . . . ?
Zn03 N008 C00S C015 -110.5(3) . . . . ?
Zn1 N2 C2 N5 170.7(2) . . . . ?
Zn1 N2 C2 N3 -11.4(5) . . . . ?
Zn1 N2 C00K C00U 98.0(4) . . . . ?
Zn1 N2 C00K C01H -76.0(4) . . . . ?
Zn1 N1 C1 N3 -16.6(6) . . . . ?
Zn1 N1 C1 N4 165.8(3) . . . . ?
Zn1 N1 C021 C027 -69.6(4) . . . . ?
Zn1 N1 C021 C028 107.5(4) . . . . ?
N005 C00H C00L C00W -173.1(3) . . . . ?
N005 C00H C00L C01J 5.7(5) . . . . ?
N005 C00H C00X C01K 173.9(3) . . . . ?
N005 C00H C00X C01L -3.4(5) . . . . ?
N5 C00N C011 C01A -0.6(6) . . . . ?
N5 C00N C011 C01U 179.1(4) . . . . ?
N5 C00N C013 C00Z -3.8(5) . . . . ?
N5 C00N C013 C01B 179.6(3) . . . . ?
N007 C00I C00T C01Z -1.6(6) . . . . ?
N007 C00I C00T C023 177.4(4) . . . . ?
N007 C00I C012 C014 4.9(5) . . . . ?
N007 C00I C012 C022 -176.9(4) . . . . ?
N008 C00S C00Y C00V -178.6(3) . . . . ?
N008 C00S C00Y C025 2.2(5) . . . . ?
N008 C00S C015 C01I 178.7(3) . . . . ?
N008 C00S C015 C01O 1.0(5) . . . . ?
N2 C00K C00U C01M -173.6(3) . . . . ?
N2 C00K C00U C020 4.1(6) . . . . ?
N2 C00K C01H C01T 173.2(4) . . . . ?
N2 C00K C01H C02V -8.7(7) . . . . ?
N1 C021 C027 C02A 175.2(4) . . . . ?
N1 C021 C027 C02O -3.6(6) . . . . ?
N1 C021 C028 C02L -176.3(4) . . . . ?
N1 C021 C028 C02R 1.7(6) . . . . ?
N00D C00Q C00R C017 174.5(3) . . . . ?
N00D C00Q C00R C01E -3.4(6) . . . . ?
N00D C00Q C010 C01R 8.9(6) . . . . ?
N00D C00Q C010 C01S -173.9(3) . . . . ?
N4 C01G C01X C01V 171.8(4) . . . . ?
N4 C01G C01X C01Y -10.9(6) . . . . ?
C00F N005 C00H C00L -103.4(4) . . . . ?
C00F N005 C00H C00X 82.0(4) . . . . ?
C00F N007 C00I C00T 80.3(5) . . . . ?
C00F N007 C00I C012 -102.1(4) . . . . ?
C00F N00B C00G N008 -17.7(6) . . . . ?
C00F N00B C00G N00D 166.2(3) . . . . ?
C00G N008 C00S C00Y -99.6(4) . . . . ?
C00G N008 C00S C015 81.5(4) . . . . ?
C00G N00B C00F N005 -3.0(6) . . . . ?
C00G N00B C00F N007 179.9(3) . . . . ?
C00G N00D C00Q C00R 80.4(5) . . . . ?
C00G N00D C00Q C010 -104.3(4) . . . . ?
C00H N005 C00F N007 8.7(5) . . . . ?
C00H N005 C00F N00B -168.4(3) . . . . ?
C00H C00L C00W C01Q -0.7(6) . . . . ?
C00H C00L C01J C02D 157.4(4) . . . . ?
C00H C00X C01K C01Q -0.8(6) . . . . ?
C00H C00X C01L C02B 79.3(5) . . . . ?
C00I N007 C00F N005 169.1(3) . . . . ?
C00I N007 C00F N00B -13.4(5) . . . . ?
C00I C00T C01Z C02Q 93.2(5) . . . . ?
C00I C00T C023 C01C -1.3(6) . . . . ?
C00I C012 C014 C02N -178.0(4) . . . . ?
C00I C012 C022 C01C 0.2(6) . . . . ?
C2 N5 C00N C011 -79.4(5) . . . . ?
C2 N5 C00N C013 100.6(4) . . . . ?
C2 N2 C00K C00U -84.8(4) . . . . ?
C2 N2 C00K C01H 101.2(4) . . . . ?
C2 N3 C1 N1 8.7(7) . . . . ?
C2 N3 C1 N4 -173.8(3) . . . . ?
C00K N2 C2 N5 -6.5(5) . . . . ?
C00K N2 C2 N3 171.4(3) . . . . ?
C00K C00U C01M C018 0.5(6) . . . . ?
C00K C00U C020 C02J -83.0(5) . . . . ?
C00K C01H C01T C018 0.3(7) . . . . ?
C00K C01H C02V C032 -177.4(6) . . . . ?
C00K C01H C02V C6 106.0(8) . . . . ?
C00L C00H C00X C01K -0.6(5) . . . . ?
C00L C00H C00X C01L -177.9(3) . . . . ?
C00L C00W C01Q C01K -0.6(6) . . . . ?
C1 N3 C2 N5 -174.3(3) . . . . ?
C1 N3 C2 N2 7.6(6) . . . . ?
C1 N1 C021 C027 100.5(5) . . . . ?
C1 N1 C021 C028 -82.4(5) . . . . ?
C1 N4 C01G C00O -79.8(5) . . . . ?
C1 N4 C01G C01X 106.8(5) . . . . ?
C00N N5 C2 N2 -170.7(3) . . . . ?
C00N N5 C2 N3 11.1(5) . . . . ?
C00N C011 C01A C02E -105.9(5) . . . . ?
C00N C011 C01U C016 1.4(6) . . . . ?
C00N C013 C01B C016 1.3(6) . . . . ?
C00O C00P C01N C01V -2.0(6) . . . . ?
C00O C01G C01X C01V -1.6(6) . . . . ?
C00O C01G C01X C01Y 175.8(4) . . . . ?
C00P C00O C01F C024 20.1(6) . . . . ?
C00P C00O C01G N4 -172.6(3) . . . . ?
C00P C00O C01G C01X 0.5(6) . . . . ?
C00P C01N C01V C01X 0.9(6) . . . . ?
C00Q N00D C00G N008 170.4(3) . . . . ?
C00Q N00D C00G N00B -13.2(5) . . . . ?
C00Q C00R C017 C01P -1.0(6) . . . . ?
C00Q C00R C01E C02F 90.7(5) . . . . ?
C00Q C010 C01R C02I 85.2(5) . . . . ?
C00Q C010 C01S C01P -0.3(6) . . . . ?
C00R C00Q C010 C01R -176.0(4) . . . . ?
C00R C00Q C010 C01S 1.2(6) . . . . ?
C00R C017 C01P C01S 1.8(6) . . . . ?
C00S N008 C00G N00B -174.6(4) . . . . ?
C00S N008 C00G N00D 1.4(5) . . . . ?
C00S C00Y C025 C02K 159.9(4) . . . . ?
C00S C015 C01I C019 0.1(6) . . . . ?
C00S C015 C01O C02G 75.5(5) . . . . ?
C00T C00I C012 C014 -177.6(4) . . . . ?
C00T C00I C012 C022 0.6(6) . . . . ?
C00U C00K C01H C01T -0.7(6) . . . . ?
C00U C00K C01H C02V 177.5(5) . . . . ?
C00V C00Y C025 C02K -19.2(6) . . . . ?
C00V C019 C01I C015 -0.1(6) . . . . ?
C00W C00L C01J C02D -23.8(5) . . . . ?
C00X C00H C00L C00W 1.3(5) . . . . ?
C00X C00H C00L C01J -179.9(3) . . . . ?
C00X C01K C01Q C00W 1.4(6) . . . . ?
C00Y C00S C015 C01I -0.1(5) . . . . ?
C00Y C00S C015 C01O -177.9(3) . . . . ?
C00Y C00V C019 C01I 0.2(6) . . . . ?
C00Z C013 C01B C016 -175.4(4) . . . . ?
C010 C00Q C00R C017 -0.6(6) . . . . ?
C010 C00Q C00R C01E -178.4(4) . . . . ?
C011 C00N C013 C00Z 176.2(4) . . . . ?
C011 C00N C013 C01B -0.5(6) . . . . ?
C012 C00I C00T C01Z -179.0(4) . . . . ?
C012 C00I C00T C023 -0.1(6) . . . . ?
C013 C00N C011 C01A 179.4(4) . . . . ?
C013 C00N C011 C01U -0.9(6) . . . . ?
C014 C012 C022 C01C 178.3(4) . . . . ?
C015 C00S C00Y C00V 0.3(5) . . . . ?
C015 C00S C00Y C025 -178.9(3) . . . . ?
C017 C00R C01E C02F -87.2(5) . . . . ?
C017 C01P C01S C010 -1.2(6) . . . . ?
C019 C00V C00Y C00S -0.3(5) . . . . ?
C019 C00V C00Y C025 178.9(4) . . . . ?
C01A C011 C01U C016 -178.9(4) . . . . ?
C01B C016 C01U C011 -0.6(6) . . . . ?
C3 C026 C02M C02S -0.5(7) . . . . ?
C3 C02C C02T C02S -0.8(8) . . . . ?
C01E C00R C017 C01P 177.0(4) . . . . ?
C01F C00O C00P C01N 179.7(4) . . . . ?
C01F C00O C01G N4 9.0(6) . . . . ?
C01F C00O C01G C01X -177.9(4) . . . . ?
C01G N4 C1 N3 12.0(6) . . . . ?
C01G N4 C1 N1 -170.1(4) . . . . ?
C01G C00O C00P C01N 1.3(6) . . . . ?
C01G C00O C01F C024 -161.5(4) . . . . ?
C01G C01X C01Y C029 -79.0(5) . . . . ?
C01H C00K C00U C01M 0.3(6) . . . . ?
C01H C00K C00U C020 178.0(4) . . . . ?
C01I C015 C01O C02G -102.2(4) . . . . ?
C01J C00L C00W C01Q -179.5(4) . . . . ?
C01K C00X C01L C02B -98.0(4) . . . . ?
C01L C00X C01K C01Q 176.5(4) . . . . ?
C01M C00U C020 C02J 94.7(5) . . . . ?
C01M C018 C01T C01H 0.4(7) . . . . ?
C01N C01V C01X C01G 0.8(6) . . . . ?
C01N C01V C01X C01Y -176.6(4) . . . . ?
C01O C015 C01I C019 177.8(4) . . . . ?
C01R C010 C01S C01P 177.0(4) . . . . ?
C01S C010 C01R C02I -91.9(5) . . . . ?
C01T C018 C01M C00U -0.8(6) . . . . ?
C01T C01H C02V C032 0.7(10) . . . . ?
C01T C01H C02V C6 -75.9(10) . . . . ?
C01U C011 C01A C02E 74.4(5) . . . . ?
C01U C016 C01B C013 -0.8(6) . . . . ?
C01V C01X C01Y C029 98.3(5) . . . . ?
C01W C00Z C013 C00N -80.8(5) . . . . ?
C01W C00Z C013 C01B 95.8(4) . . . . ?
C01Z C00T C023 C01C 177.7(4) . . . . ?
C020 C00U C01M C018 -177.3(4) . . . . ?
C021 N1 C1 N3 173.2(4) . . . . ?
C021 N1 C1 N4 -4.3(6) . . . . ?
C021 C027 C02A C02P 1.6(6) . . . . ?
C021 C027 C02O C02U -154.9(4) . . . . ?
C021 C028 C02L C02P 0.7(7) . . . . ?
C021 C028 C02R C7 -94.1(7) . . . . ?
C021 C028 C02R C8 -167.6(6) . . . . ?
C022 C012 C014 C02N 3.9(6) . . . . ?
C022 C01C C023 C00T 2.0(7) . . . . ?
C023 C00T C01Z C02Q -85.8(5) . . . . ?
C023 C01C C022 C012 -1.5(7) . . . . ?
C026 C3 C02C C02T 1.3(7) . . . . ?
C026 C02M C02S C02T 0.9(8) . . . . ?
C027 C021 C028 C02L 0.6(6) . . . . ?
C027 C021 C028 C02R 178.6(4) . . . . ?
C027 C02A C02P C02L -0.3(7) . . . . ?
C028 C021 C027 C02A -1.8(6) . . . . ?
C028 C021 C027 C02O 179.4(4) . . . . ?
C028 C02L C02P C02A -0.9(7) . . . . ?
C02A C027 C02O C02U 26.3(6) . . . . ?
C02C C3 C026 C02M -0.6(7) . . . . ?
C02H C02W C02Y C5 -10.4(11) . . . . ?
C02H C02W C02Y C4 27.1(14) . . . . ?
C02H C02X C21 C4 22(2) . . . . ?
C02H C02X C48 C5 -15.7(16) . . . . ?
C02L C028 C02R C7 83.8(9) . . . . ?
C02L C028 C02R C8 10.3(9) . . . . ?
C02M C02S C02T C02C -0.3(8) . . . . ?
C02O C027 C02A C02P -179.6(4) . . . . ?
C02R C028 C02L C02P -177.2(4) . . . . ?
C02V C01H C01T C018 -177.8(5) . . . . ?
C02W C02H C02X C21 -21.1(11) . . . . ?
C02W C02H C02X C48 14.8(12) . . . . ?
C02W C02Y C5 C48 9.3(16) . . . . ?
C02W C02Y C4 C21 -27(2) . . . . ?
C02X C02H C02W C02Y -0.7(9) . . . . ?
C02Y C5 C48 C02X 3.2(18) . . . . ?
C02Y C4 C21 C02X 2(3) . . . . ?
